data_1503729
loop_
_publ_author_name
'Meng, Xiangtai'
'Huang, You'
'Chen, Ruyu'

_publ_section_title
;
 Bifunctional phosphine-catalyzed domino reaction: highly stereoselective
 synthesis of cis-2,3-dihydrobenzofurans from salicyl N-thiophosphinyl
 imines and allenes.
;
_journal_issue 1
_journal_name_full 'Organic letters'
_journal_page_first 137
_journal_page_last 140
_journal_paper_doi 10.1021/ol802453c
_journal_volume 11
_journal_year 2009
_chemical_formula_moiety 'C20 H13 N3 O5 P S'
_chemical_formula_sum 'C26 H26 N O3 P S'
_chemical_formula_weight 463.51
_chemical_name_systematic
; 
 ? 
;
_space_group_IT_number 2
_symmetry_cell_setting triclinic
_symmetry_space_group_name_Hall '-P 1'
_symmetry_space_group_name_H-M 'P -1'
_atom_sites_solution_hydrogens geom
_atom_sites_solution_primary direct
_atom_sites_solution_secondary difmap
_audit_creation_method SHELXL-97
_cell_angle_alpha 70.580(9)
_cell_angle_beta 79.743(13)
_cell_angle_gamma 89.960(13)
_cell_formula_units_Z 12
_cell_length_a 15.176(6)
_cell_length_b 22.472(9)
_cell_length_c 22.477(8)
_cell_measurement_reflns_used 5556
_cell_measurement_temperature 113(2)
_cell_measurement_theta_max 27.9
_cell_measurement_theta_min 2.0
_cell_volume 7100(5)
_computing_cell_refinement CrystalClear
_computing_data_collection CrystalClear
_computing_data_reduction CrystalClear
_computing_publication_material 'CrystalStructure 3.7.0'
_computing_structure_refinement 'SHELXL-97 (Sheldrick, 1997)'
_computing_structure_solution 'SHELXS-97 (Sheldrick, 1990)'
_diffrn_ambient_temperature 113(2)
_diffrn_detector_area_resol_mean 7.31
_diffrn_measured_fraction_theta_full 0.995
_diffrn_measured_fraction_theta_max 0.995
_diffrn_measurement_device_type 'Rigaku Saturn'
_diffrn_measurement_method \w
_diffrn_radiation_monochromator confocal
_diffrn_radiation_source 'rotating anode'
_diffrn_radiation_type MoK\a
_diffrn_radiation_wavelength 0.71070
_diffrn_reflns_av_R_equivalents 0.1250
_diffrn_reflns_av_sigmaI/netI 0.3695
_diffrn_reflns_limit_h_max 10
_diffrn_reflns_limit_h_min -18
_diffrn_reflns_limit_k_max 25
_diffrn_reflns_limit_k_min -26
_diffrn_reflns_limit_l_max 26
_diffrn_reflns_limit_l_min -26
_diffrn_reflns_number 43918
_diffrn_reflns_theta_full 25.00
_diffrn_reflns_theta_max 25.00
_diffrn_reflns_theta_min 1.37
_exptl_absorpt_coefficient_mu 0.232
_exptl_absorpt_correction_T_max 0.9727
_exptl_absorpt_correction_T_min 0.9682
_exptl_absorpt_correction_type multi-scan
_exptl_absorpt_process_details 'Jacobson, R. (1998) Private communication'
_exptl_crystal_colour colorless
_exptl_crystal_density_diffrn 1.301
_exptl_crystal_density_method 'not measured'
_exptl_crystal_description prism
_exptl_crystal_F_000 2928
_exptl_crystal_size_max 0.14
_exptl_crystal_size_mid 0.12
_exptl_crystal_size_min 0.12
_refine_diff_density_max 0.326
_refine_diff_density_min -0.384
_refine_diff_density_rms 0.062
_refine_ls_extinction_method none
_refine_ls_goodness_of_fit_ref 0.954
_refine_ls_hydrogen_treatment constr
_refine_ls_matrix_type full
_refine_ls_number_parameters 1741
_refine_ls_number_reflns 24862
_refine_ls_number_restraints 2028
_refine_ls_restrained_S_all 0.928
_refine_ls_R_factor_all 0.2833
_refine_ls_R_factor_gt 0.0710
_refine_ls_shift/su_max 0.045
_refine_ls_shift/su_mean 0.006
_refine_ls_structure_factor_coef Fsqd
_refine_ls_weighting_details 'calc w=1/[\s^2^(Fo^2^)+(0.0547P)^2^+0.0000P] where P=(Fo^2^+2Fc^2^)/3'
_refine_ls_weighting_scheme calc
_refine_ls_wR_factor_gt 0.1303
_refine_ls_wR_factor_ref 0.2329
_reflns_number_gt 5284
_reflns_number_total 24862
_reflns_threshold_expression >2sigma(I)
_cod_data_source_file ol802453c_si_001.cif
_cod_data_source_block shelxl
_cod_database_code 1503729

loop_
_symmetry_equiv_pos_as_xyz
'x, y, z'
'-x, -y, -z'

loop_
_atom_site_label
_atom_site_type_symbol
_atom_site_fract_x
_atom_site_fract_y
_atom_site_fract_z
_atom_site_U_iso_or_equiv
_atom_site_adp_type
_atom_site_occupancy
_atom_site_symmetry_multiplicity
_atom_site_calc_flag
_atom_site_refinement_flags
P1 P 0.26884(9) 0.94178(5) 0.19957(6) 0.0290(4) Uani 1 1 d .
P2 P 0.26970(8) 0.60744(5) 0.19989(5) 0.0185(3) Uani 1 1 d .
P3 P 0.26795(10) 0.27545(6) 0.19975(6) 0.0283(4) Uani 1 1 d .
P4 P 0.26932(8) 0.25900(5) 0.69891(6) 0.0246(3) Uani 1 1 d .
P5 P 0.73188(9) 0.07479(5) 0.29974(6) 0.0293(4) Uani 1 1 d .
P6 P 0.73070(9) 0.40821(6) 0.30023(6) 0.0228(4) Uani 1 1 d .
S1 S 0.24792(9) 0.86843(6) 0.27785(5) 0.0325(4) Uani 1 1 d .
S2 S 0.24787(9) 0.53414(6) 0.27916(6) 0.0300(4) Uani 1 1 d .
S3 S 0.24897(10) 0.20128(6) 0.27783(6) 0.0316(4) Uani 1 1 d .
S4 S 0.24809(9) 0.27975(6) 0.77769(6) 0.0320(4) Uani 1 1 d .
S5 S 0.75195(10) 0.05323(6) 0.22180(6) 0.0367(4) Uani 1 1 d .
S6 S 0.75160(9) 0.38684(6) 0.22118(6) 0.0274(4) Uani 1 1 d .
N1 N 0.3076(2) 0.92379(15) 0.13385(16) 0.0240(10) Uani 1 1 d .
H1D H 0.3528 0.9487 0.1047 0.029 Uiso 1 1 d R
N2 N 0.3048(3) 0.59148(15) 0.13417(17) 0.0275(11) Uani 1 1 d .
H2A H 0.3470 0.6178 0.1034 0.033 Uiso 1 1 d R
N3 N 0.3046(3) 0.25739(15) 0.13391(17) 0.0211(5) Uani 1 1 d U
H3A H 0.3448 0.2850 0.1026 0.025 Uiso 1 1 d R
N4 N 0.3081(2) 0.32044(15) 0.63294(16) 0.0211(10) Uani 1 1 d .
H4A H 0.3519 0.3153 0.6027 0.025 Uiso 1 1 d R
N5 N 0.6946(3) 0.01315(14) 0.36579(17) 0.0233(11) Uani 1 1 d .
H5A H 0.6533 0.0194 0.3969 0.028 Uiso 1 1 d R
N6 N 0.6956(3) 0.34711(17) 0.36551(18) 0.0289(8) Uani 1 1 d U
H6A H 0.6521 0.3533 0.3953 0.035 Uiso 1 1 d R
O1 O 0.3181(2) 0.86702(13) 0.01509(14) 0.0345(10) Uani 1 1 d .
O2 O 0.6391(3) 0.95423(15) -0.02653(18) 0.0532(14) Uani 1 1 d .
O3 O 0.6119(3) 0.89337(16) 0.07706(17) 0.0512(8) Uani 1 1 d U
O4 O 0.3220(2) 0.52991(14) 0.01506(14) 0.0298(7) Uani 1 1 d U
O5 O 0.6373(3) 0.62099(16) -0.02720(17) 0.0509(13) Uani 1 1 d .
O6 O 0.6128(2) 0.55772(15) 0.07982(16) 0.0387(8) Uani 1 1 d U
O7 O 0.3233(3) 0.19797(17) 0.01495(16) 0.0489(12) Uani 1 1 d .
O8 O 0.6371(2) 0.28773(15) -0.02414(15) 0.0347(8) Uani 1 1 d U
O9 O 0.6112(3) 0.2322(2) 0.07778(18) 0.0858(17) Uani 1 1 d .
O10 O 0.3226(2) 0.45829(14) 0.51501(16) 0.0416(11) Uani 1 1 d .
O11 O 0.6379(2) 0.39652(14) 0.47497(15) 0.0395(10) Uani 1 1 d .
O12 O 0.6100(3) 0.3840(2) 0.57744(18) 0.0842(19) Uani 1 1 d .
O13 O 0.6797(2) -0.12510(14) 0.48519(15) 0.0301(10) Uani 1 1 d .
O14 O 0.3627(3) -0.06306(15) 0.52553(18) 0.0494(13) Uani 1 1 d .
O15 O 0.3862(3) -0.05582(16) 0.41986(16) 0.0508(11) Uani 1 1 d .
O16 O 0.6788(3) 0.20885(18) 0.48510(15) 0.0483(13) Uani 1 1 d .
O17 O 0.3610(3) 0.27037(16) 0.52751(16) 0.0480(13) Uani 1 1 d .
O18 O 0.3898(2) 0.27834(14) 0.42364(17) 0.0379(11) Uani 1 1 d .
C1 C -0.0434(3) 0.9151(2) 0.0709(3) 0.0494(16) Uani 1 1 d U
H1A H -0.0757 0.8788 0.1057 0.074 Uiso 1 1 calc R
H1B H -0.0699 0.9227 0.0325 0.074 Uiso 1 1 calc R
H1C H -0.0478 0.9526 0.0840 0.074 Uiso 1 1 calc R
C2 C 0.0578(3) 0.9012(2) 0.0554(2) 0.0334(12) Uani 1 1 d U
C3 C 0.0956(4) 0.8986(2) -0.0065(2) 0.0419(13) Uani 1 1 d U
H3 H 0.0596 0.9072 -0.0386 0.050 Uiso 1 1 calc R
C4 C 0.1832(4) 0.8838(2) -0.0208(2) 0.0432(14) Uani 1 1 d U
H4 H 0.2079 0.8790 -0.0607 0.052 Uiso 1 1 calc R
C5 C 0.2301(3) 0.87693(19) 0.0243(2) 0.0275(11) Uani 1 1 d U
C6 C 0.1964(3) 0.87900(19) 0.0854(2) 0.0243(10) Uani 1 1 d U
C7 C 0.1084(3) 0.89090(19) 0.1023(2) 0.0284(12) Uani 1 1 d U
H7 H 0.0841 0.8919 0.1439 0.034 Uiso 1 1 calc R
C8 C 0.2722(3) 0.86839(18) 0.12210(19) 0.0220(11) Uani 1 1 d U
H8 H 0.2537 0.8332 0.1639 0.026 Uiso 1 1 calc R
C9 C 0.3456(3) 0.8460(2) 0.0771(2) 0.0300(12) Uani 1 1 d U
H9 H 0.3406 0.7987 0.0932 0.036 Uiso 1 1 calc R
C10 C 0.4405(3) 0.86634(19) 0.0753(2) 0.0287(12) Uani 1 1 d U
H10 H 0.4629 0.8529 0.1142 0.034 Uiso 1 1 calc R
C11 C 0.4943(3) 0.90187(19) 0.0227(2) 0.0310(12) Uani 1 1 d U
H11 H 0.4710 0.9158 -0.0159 0.037 Uiso 1 1 calc R
C12 C 0.5869(4) 0.9213(2) 0.0195(2) 0.0384(14) Uani 1 1 d U
C13 C 0.7038(4) 0.9055(3) 0.0805(3) 0.071(2) Uani 1 1 d U
H13A H 0.7226 0.8681 0.1127 0.086 Uiso 1 1 calc R
H13B H 0.7419 0.9104 0.0384 0.086 Uiso 1 1 calc R
C14 C 0.7199(5) 0.9592(3) 0.0969(3) 0.079(2) Uani 1 1 d U
H14A H 0.7159 0.9974 0.0605 0.119 Uiso 1 1 calc R
H14B H 0.7800 0.9588 0.1072 0.119 Uiso 1 1 calc R
H14C H 0.6751 0.9588 0.1342 0.119 Uiso 1 1 calc R
C15 C 0.3561(3) 1.00114(19) 0.1954(2) 0.0275(12) Uani 1 1 d U
C16 C 0.4433(3) 0.9969(2) 0.1651(2) 0.0293(12) Uani 1 1 d U
H16 H 0.4579 0.9669 0.1440 0.035 Uiso 1 1 calc R
C17 C 0.5064(3) 1.0390(2) 0.1680(2) 0.0345(13) Uani 1 1 d U
H17 H 0.5655 1.0410 0.1443 0.041 Uiso 1 1 calc R
C18 C 0.4878(4) 1.0793(2) 0.2043(2) 0.0414(14) Uani 1 1 d U
H18 H 0.5354 1.1023 0.2110 0.050 Uiso 1 1 calc R
C19 C 0.4016(4) 1.0852(2) 0.2298(2) 0.0389(13) Uani 1 1 d U
H19 H 0.3873 1.1175 0.2479 0.047 Uiso 1 1 calc R
C20 C 0.3357(4) 1.0443(2) 0.2291(2) 0.0338(12) Uani 1 1 d U
H20 H 0.2762 1.0447 0.2511 0.041 Uiso 1 1 calc R
C21 C 0.1672(3) 0.98400(19) 0.1870(2) 0.0248(11) Uani 1 1 d U
C22 C 0.1659(3) 1.03465(18) 0.1296(2) 0.0243(11) Uani 1 1 d U
H22 H 0.2205 1.0489 0.0995 0.029 Uiso 1 1 calc R
C23 C 0.0914(3) 1.0636(2) 0.1156(2) 0.0291(12) Uani 1 1 d U
H23 H 0.0941 1.0983 0.0770 0.035 Uiso 1 1 calc R
C24 C 0.0116(3) 1.0432(2) 0.1569(2) 0.0312(12) Uani 1 1 d U
H24 H -0.0422 1.0616 0.1460 0.037 Uiso 1 1 calc R
C25 C 0.0101(3) 0.9963(2) 0.2135(2) 0.0332(12) Uani 1 1 d U
H25 H -0.0457 0.9839 0.2425 0.040 Uiso 1 1 calc R
C26 C 0.0854(3) 0.96514(19) 0.2317(2) 0.0261(12) Uani 1 1 d U
H26 H 0.0821 0.9328 0.2722 0.031 Uiso 1 1 calc R
C27 C -0.0420(4) 0.5790(2) 0.0743(3) 0.0497(17) Uani 1 1 d U
H27A H -0.0563 0.6201 0.0462 0.075 Uiso 1 1 calc R
H27B H -0.0525 0.5784 0.1187 0.075 Uiso 1 1 calc R
H27C H -0.0804 0.5455 0.0711 0.075 Uiso 1 1 calc R
C28 C 0.0541(4) 0.5682(2) 0.0541(3) 0.0383(14) Uani 1 1 d U
C29 C 0.0890(4) 0.5635(2) -0.0055(3) 0.0418(14) Uani 1 1 d U
H29 H 0.0508 0.5671 -0.0356 0.050 Uiso 1 1 calc R
C30 C 0.1790(4) 0.5534(2) -0.0217(2) 0.0361(13) Uani 1 1 d U
H30 H 0.2041 0.5527 -0.0633 0.043 Uiso 1 1 calc R
C31 C 0.2327(4) 0.5442(2) 0.0268(2) 0.0371(13) Uani 1 1 d U
C32 C 0.1959(3) 0.5444(2) 0.0876(2) 0.0282(11) Uani 1 1 d U
C33 C 0.1090(4) 0.5578(2) 0.1007(2) 0.0356(13) Uani 1 1 d U
H33 H 0.0848 0.5602 0.1418 0.043 Uiso 1 1 calc R
C34 C 0.2739(4) 0.5356(2) 0.1214(2) 0.0329(13) Uani 1 1 d U
H34 H 0.2555 0.5011 0.1638 0.039 Uiso 1 1 calc R
C35 C 0.3460(4) 0.5099(2) 0.0792(2) 0.0314(13) Uani 1 1 d U
H35 H 0.3429 0.4627 0.0973 0.038 Uiso 1 1 calc R
C36 C 0.4350(4) 0.5342(2) 0.0752(2) 0.0357(13) Uani 1 1 d U
H36 H 0.4541 0.5248 0.1152 0.043 Uiso 1 1 calc R
C37 C 0.4964(4) 0.5688(2) 0.0231(2) 0.0322(13) Uani 1 1 d U
H37 H 0.4762 0.5816 -0.0167 0.039 Uiso 1 1 calc R
C38 C 0.5915(4) 0.5893(2) 0.0200(2) 0.0338(14) Uani 1 1 d U
C39 C 0.7092(5) 0.5702(3) 0.0822(4) 0.0868(5) Uani 1 1 d U
H39A H 0.7285 0.5356 0.1171 0.104 Uiso 1 1 calc R
H39B H 0.7484 0.5732 0.0410 0.104 Uiso 1 1 calc R
C40 C 0.7141(4) 0.6297(3) 0.0941(3) 0.064(2) Uani 1 1 d U
H40A H 0.7007 0.6641 0.0571 0.097 Uiso 1 1 calc R
H40B H 0.7746 0.6378 0.1004 0.097 Uiso 1 1 calc R
H40C H 0.6704 0.6275 0.1326 0.097 Uiso 1 1 calc R
C41 C 0.3529(3) 0.66328(19) 0.1982(2) 0.0255(12) Uani 1 1 d U
C42 C 0.4411(3) 0.6667(2) 0.1677(2) 0.0307(12) Uani 1 1 d U
H42 H 0.4558 0.6401 0.1427 0.037 Uiso 1 1 calc R
C43 C 0.5102(3) 0.7057(2) 0.1706(2) 0.0354(13) Uani 1 1 d U
H43 H 0.5709 0.7033 0.1520 0.042 Uiso 1 1 calc R
C44 C 0.4854(4) 0.7480(2) 0.2019(2) 0.0343(12) Uani 1 1 d U
H44 H 0.5292 0.7781 0.2021 0.041 Uiso 1 1 calc R
C45 C 0.4008(4) 0.7475(2) 0.2321(2) 0.0356(13) Uani 1 1 d U
H45 H 0.3868 0.7732 0.2583 0.043 Uiso 1 1 calc R
C46 C 0.3341(3) 0.7101(2) 0.2253(2) 0.0293(12) Uani 1 1 d U
H46 H 0.2733 0.7165 0.2397 0.035 Uiso 1 1 calc R
C47 C 0.1688(3) 0.64983(19) 0.1899(2) 0.0197(11) Uani 1 1 d U
C48 C 0.1697(3) 0.70193(19) 0.1290(2) 0.0228(11) Uani 1 1 d U
H48 H 0.2240 0.7171 0.0989 0.027 Uiso 1 1 calc R
C49 C 0.0895(3) 0.7282(2) 0.1166(2) 0.0321(13) Uani 1 1 d U
H49 H 0.0874 0.7614 0.0776 0.039 Uiso 1 1 calc R
C50 C 0.0129(3) 0.7051(2) 0.1624(2) 0.0292(12) Uani 1 1 d U
H50 H -0.0413 0.7245 0.1542 0.035 Uiso 1 1 calc R
C51 C 0.0096(3) 0.6564(2) 0.2187(2) 0.0310(12) Uani 1 1 d U
H51 H -0.0457 0.6399 0.2472 0.037 Uiso 1 1 calc R
C52 C 0.0921(3) 0.6314(2) 0.2328(2) 0.0270(12) Uani 1 1 d U
H52 H 0.0930 0.6009 0.2737 0.032 Uiso 1 1 calc R
C53 C -0.0429(4) 0.2480(3) 0.0703(3) 0.0479(17) Uani 1 1 d U
H53A H -0.0611 0.2746 0.0307 0.072 Uiso 1 1 calc R
H53B H -0.0498 0.2703 0.1015 0.072 Uiso 1 1 calc R
H53C H -0.0807 0.2085 0.0883 0.072 Uiso 1 1 calc R
C54 C 0.0510(4) 0.2338(2) 0.0561(2) 0.0347(13) Uani 1 1 d U
C55 C 0.0877(4) 0.2316(2) -0.0038(2) 0.0380(13) Uani 1 1 d U
H55 H 0.0492 0.2385 -0.0342 0.046 Uiso 1 1 calc R
C56 C 0.1757(4) 0.2203(2) -0.0231(2) 0.0372(13) Uani 1 1 d U
H56 H 0.1973 0.2204 -0.0654 0.045 Uiso 1 1 calc R
C57 C 0.2311(4) 0.2090(2) 0.0217(2) 0.0350(13) Uani 1 1 d U
C58 C 0.2042(3) 0.2130(2) 0.0816(2) 0.0255(11) Uani 1 1 d U
C59 C 0.1127(4) 0.2263(2) 0.0981(2) 0.0318(12) Uani 1 1 d U
H59 H 0.0924 0.2303 0.1390 0.038 Uiso 1 1 calc R
C60 C 0.2737(3) 0.20026(19) 0.1242(2) 0.0234(11) Uani 1 1 d U
H60 H 0.2526 0.1654 0.1659 0.028 Uiso 1 1 calc R
C61 C 0.3462(3) 0.1792(2) 0.0788(2) 0.0248(12) Uani 1 1 d U
H61 H 0.3445 0.1320 0.0956 0.030 Uiso 1 1 calc R
C62 C 0.4404(3) 0.2030(2) 0.0712(2) 0.0266(12) Uani 1 1 d U
H62 H 0.4655 0.1909 0.1090 0.032 Uiso 1 1 calc R
C63 C 0.4933(4) 0.2392(2) 0.0178(2) 0.0331(13) Uani 1 1 d U
H63 H 0.4735 0.2556 -0.0219 0.040 Uiso 1 1 calc R
C64 C 0.5830(4) 0.2517(2) 0.0248(2) 0.0371(9) Uani 1 1 d U
C65 C 0.7062(3) 0.2344(2) 0.0849(2) 0.0328(14) Uani 1 1 d U
H65A H 0.7467 0.2326 0.0459 0.039 Uiso 1 1 calc R
H65B H 0.7169 0.1987 0.1224 0.039 Uiso 1 1 calc R
C66 C 0.7207(4) 0.2964(3) 0.0944(3) 0.0514(18) Uani 1 1 d U
H66A H 0.7062 0.3308 0.0580 0.077 Uiso 1 1 calc R
H66B H 0.7836 0.3023 0.0973 0.077 Uiso 1 1 calc R
H66C H 0.6818 0.2964 0.1342 0.077 Uiso 1 1 calc R
C67 C 0.3558(3) 0.3324(2) 0.1953(2) 0.0237(12) Uani 1 1 d U
C68 C 0.4443(3) 0.3311(2) 0.1656(2) 0.0259(12) Uani 1 1 d U
H68 H 0.4595 0.3020 0.1435 0.031 Uiso 1 1 calc R
C69 C 0.5112(3) 0.3729(2) 0.1685(2) 0.0283(12) Uani 1 1 d U
H69 H 0.5713 0.3721 0.1479 0.034 Uiso 1 1 calc R
C70 C 0.4911(3) 0.4144(2) 0.2004(2) 0.0268(12) Uani 1 1 d U
H70 H 0.5362 0.4429 0.2018 0.032 Uiso 1 1 calc R
C71 C 0.4001(4) 0.4140(2) 0.2319(2) 0.0288(12) Uani 1 1 d U
H71 H 0.3849 0.4429 0.2542 0.035 Uiso 1 1 calc R
C72 C 0.3328(3) 0.3713(2) 0.2306(2) 0.0264(12) Uani 1 1 d U
H72 H 0.2733 0.3697 0.2535 0.032 Uiso 1 1 calc R
C73 C 0.1681(3) 0.3187(2) 0.1870(2) 0.0270(12) Uani 1 1 d U
C74 C 0.1713(4) 0.3648(2) 0.1316(2) 0.0296(12) Uani 1 1 d U
H74 H 0.2265 0.3786 0.1023 0.036 Uiso 1 1 calc R
C75 C 0.0906(4) 0.3936(2) 0.1166(2) 0.0329(12) Uani 1 1 d U
H75 H 0.0922 0.4266 0.0768 0.039 Uiso 1 1 calc R
C76 C 0.0080(4) 0.3736(2) 0.1603(2) 0.0388(13) Uani 1 1 d U
H76 H -0.0461 0.3919 0.1501 0.047 Uiso 1 1 calc R
C77 C 0.0089(4) 0.3262(2) 0.2187(2) 0.0390(14) Uani 1 1 d U
H77 H -0.0446 0.3133 0.2502 0.047 Uiso 1 1 calc R
C78 C 0.0887(4) 0.2977(2) 0.2312(2) 0.0366(13) Uani 1 1 d U
H78 H 0.0885 0.2637 0.2701 0.044 Uiso 1 1 calc R
C79 C -0.0448(3) 0.3702(2) 0.5735(3) 0.0469(15) Uani 1 1 d U
H79A H -0.0797 0.3952 0.5966 0.070 Uiso 1 1 calc R
H79B H -0.0492 0.3258 0.6013 0.070 Uiso 1 1 calc R
H79C H -0.0686 0.3735 0.5348 0.070 Uiso 1 1 calc R
C80 C 0.0530(3) 0.3952(2) 0.5545(2) 0.0320(12) Uani 1 1 d U
C81 C 0.0933(4) 0.4397(2) 0.4951(2) 0.0427(14) Uani 1 1 d U
H81 H 0.0565 0.4567 0.4642 0.051 Uiso 1 1 calc R
C82 C 0.1833(4) 0.4603(2) 0.4787(2) 0.0380(13) Uani 1 1 d U
H82 H 0.2098 0.4869 0.4366 0.046 Uiso 1 1 calc R
C83 C 0.2305(3) 0.4403(2) 0.5264(2) 0.0311(12) Uani 1 1 d U
C84 C 0.1996(3) 0.39654(19) 0.5851(2) 0.0283(11) Uani 1 1 d U
C85 C 0.1125(3) 0.37638(19) 0.5987(2) 0.0292(12) Uani 1 1 d U
H85 H 0.0892 0.3478 0.6406 0.035 Uiso 1 1 calc R
C86 C 0.2740(3) 0.38379(19) 0.6245(2) 0.0262(12) Uani 1 1 d U
H86 H 0.2542 0.3901 0.6667 0.031 Uiso 1 1 calc R
C87 C 0.3454(3) 0.4351(2) 0.57985(19) 0.0271(12) Uani 1 1 d U
H87 H 0.3421 0.4713 0.5965 0.033 Uiso 1 1 calc R
C88 C 0.4396(3) 0.41621(19) 0.5749(2) 0.0294(12) Uani 1 1 d U
H88 H 0.4631 0.4042 0.6133 0.035 Uiso 1 1 calc R
C89 C 0.4928(3) 0.4144(2) 0.5239(2) 0.0298(12) Uani 1 1 d U
H89 H 0.4687 0.4214 0.4861 0.036 Uiso 1 1 calc R
C90 C 0.5871(3) 0.40228(19) 0.5208(2) 0.0283(12) Uani 1 1 d U
C91 C 0.7039(4) 0.3752(2) 0.5847(2) 0.0472(14) Uani 1 1 d U
H91A H 0.7154 0.3869 0.6215 0.057 Uiso 1 1 calc R
H91B H 0.7448 0.4020 0.5454 0.057 Uiso 1 1 calc R
C92 C 0.7189(5) 0.3079(3) 0.5958(3) 0.076(2) Uani 1 1 d U
H92A H 0.6798 0.2819 0.6356 0.114 Uiso 1 1 calc R
H92B H 0.7817 0.3004 0.5992 0.114 Uiso 1 1 calc R
H92C H 0.7053 0.2965 0.5597 0.114 Uiso 1 1 calc R
C93 C 0.1687(3) 0.22505(19) 0.6869(2) 0.0229(11) Uani 1 1 d U
C94 C 0.1685(3) 0.2139(2) 0.6303(2) 0.0270(12) Uani 1 1 d U
H94 H 0.2230 0.2198 0.6001 0.032 Uiso 1 1 calc R
C95 C 0.0909(3) 0.1945(2) 0.6166(2) 0.0277(12) Uani 1 1 d U
H95 H 0.0913 0.1871 0.5774 0.033 Uiso 1 1 calc R
C96 C 0.0149(3) 0.1863(2) 0.6597(2) 0.0356(13) Uani 1 1 d U
H96 H -0.0383 0.1732 0.6494 0.043 Uiso 1 1 calc R
C97 C 0.0083(4) 0.1954(2) 0.7183(2) 0.0384(14) Uani 1 1 d U
H97 H -0.0468 0.1892 0.7480 0.046 Uiso 1 1 calc R
C98 C 0.0900(3) 0.2147(2) 0.7304(2) 0.0306(12) Uani 1 1 d U
H98 H 0.0902 0.2208 0.7703 0.037 Uiso 1 1 calc R
C99 C 0.3551(3) 0.2029(2) 0.6963(2) 0.0283(12) Uani 1 1 d U
C100 C 0.3322(3) 0.1384(2) 0.7283(2) 0.0277(12) Uani 1 1 d U
H100 H 0.2717 0.1234 0.7474 0.033 Uiso 1 1 calc R
C101 C 0.3995(3) 0.0977(2) 0.7313(2) 0.0319(12) Uani 1 1 d U
H101 H 0.3865 0.0538 0.7540 0.038 Uiso 1 1 calc R
C102 C 0.4871(3) 0.1203(2) 0.7011(2) 0.0310(12) Uani 1 1 d U
H102 H 0.5327 0.0911 0.7042 0.037 Uiso 1 1 calc R
C103 C 0.5094(3) 0.1805(2) 0.6685(2) 0.0347(13) Uani 1 1 d U
H103 H 0.5692 0.1943 0.6467 0.042 Uiso 1 1 calc R
C104 C 0.4408(3) 0.2244(2) 0.6670(2) 0.0355(13) Uani 1 1 d U
H104 H 0.4551 0.2684 0.6456 0.043 Uiso 1 1 calc R
C105 C 1.0422(4) -0.0381(3) 0.4292(3) 0.064(2) Uani 1 1 d U
H10A H 1.0477 -0.0051 0.4482 0.097 Uiso 1 1 calc R
H10B H 1.0613 -0.0201 0.3825 0.097 Uiso 1 1 calc R
H10C H 1.0802 -0.0724 0.4466 0.097 Uiso 1 1 calc R
C106 C 0.9452(4) -0.0637(2) 0.4453(2) 0.0391(13) Uani 1 1 d U
C107 C 0.9107(4) -0.1070(2) 0.5079(2) 0.0409(13) Uani 1 1 d U
H107 H 0.9475 -0.1212 0.5393 0.049 Uiso 1 1 calc R
C108 C 0.8202(4) -0.1279(2) 0.5211(3) 0.0427(14) Uani 1 1 d U
H108 H 0.7948 -0.1570 0.5622 0.051 Uiso 1 1 calc R
C109 C 0.7690(3) -0.1072(2) 0.4764(2) 0.0306(12) Uani 1 1 d U
C110 C 0.8011(3) -0.0656(2) 0.4145(2) 0.0279(11) Uani 1 1 d U
C111 C 0.8886(3) -0.0411(2) 0.3979(2) 0.0290(12) Uani 1 1 d U
H111 H 0.9110 -0.0105 0.3569 0.035 Uiso 1 1 calc R
C112 C 0.7274(3) -0.0492(2) 0.3769(2) 0.0236(11) Uani 1 1 d U
H112 H 0.7462 -0.0561 0.3349 0.028 Uiso 1 1 calc R
C113 C 0.6500(3) -0.1030(2) 0.4225(2) 0.0284(12) Uani 1 1 d U
H113 H 0.6519 -0.1388 0.4054 0.034 Uiso 1 1 calc R
C114 C 0.5572(3) -0.0822(2) 0.4284(2) 0.0320(13) Uani 1 1 d U
H114 H 0.5337 -0.0669 0.3900 0.038 Uiso 1 1 calc R
C115 C 0.5039(3) -0.0830(2) 0.4820(2) 0.0344(13) Uani 1 1 d U
H115 H 0.5210 -0.0971 0.5229 0.041 Uiso 1 1 calc R
C116 C 0.4116(4) -0.0585(2) 0.4713(2) 0.0334(12) Uani 1 1 d U
C117 C 0.2927(4) -0.0423(3) 0.4202(3) 0.063(2) Uani 1 1 d U
H11A H 0.2571 -0.0644 0.4636 0.076 Uiso 1 1 calc R
H11B H 0.2699 -0.0586 0.3896 0.076 Uiso 1 1 calc R
C118 C 0.2807(4) 0.0252(3) 0.4027(3) 0.064(2) Uani 1 1 d U
H11C H 0.3035 0.0415 0.4329 0.096 Uiso 1 1 calc R
H11D H 0.2168 0.0326 0.4045 0.096 Uiso 1 1 calc R
H11E H 0.3139 0.0470 0.3591 0.096 Uiso 1 1 calc R
C119 C 0.8310(3) 0.10971(19) 0.3122(2) 0.0229(11) Uani 1 1 d U
C120 C 0.9148(3) 0.1205(2) 0.2670(2) 0.0324(13) Uani 1 1 d U
H120 H 0.9169 0.1165 0.2260 0.039 Uiso 1 1 calc R
C121 C 0.9922(4) 0.1367(2) 0.2844(2) 0.0338(13) Uani 1 1 d U
H121 H 1.0479 0.1398 0.2560 0.041 Uiso 1 1 calc R
C122 C 0.9924(4) 0.1481(2) 0.3389(2) 0.0350(13) Uani 1 1 d U
H122 H 1.0456 0.1624 0.3480 0.042 Uiso 1 1 calc R
C123 C 0.9084(4) 0.1377(2) 0.3832(2) 0.0345(13) Uani 1 1 d U
H123 H 0.9070 0.1422 0.4239 0.041 Uiso 1 1 calc R
C124 C 0.8301(3) 0.1215(2) 0.3680(2) 0.0266(12) Uani 1 1 d U
H124 H 0.7748 0.1184 0.3967 0.032 Uiso 1 1 calc R
C125 C 0.6475(3) 0.12866(18) 0.30393(19) 0.0203(11) Uani 1 1 d U
C126 C 0.6629(3) 0.19530(19) 0.2697(2) 0.0258(12) Uani 1 1 d U
H126 H 0.7215 0.2106 0.2461 0.031 Uiso 1 1 calc R
C127 C 0.5991(3) 0.2379(2) 0.2689(2) 0.0307(12) Uani 1 1 d U
H127 H 0.6152 0.2819 0.2497 0.037 Uiso 1 1 calc R
C128 C 0.5141(3) 0.2177(2) 0.2951(2) 0.0265(11) Uani 1 1 d U
H128 H 0.4686 0.2470 0.2906 0.032 Uiso 1 1 calc R
C129 C 0.4913(3) 0.1542(2) 0.3287(2) 0.0269(11) Uani 1 1 d U
H129 H 0.4307 0.1410 0.3490 0.032 Uiso 1 1 calc R
C130 C 0.5556(3) 0.1095(2) 0.3333(2) 0.0303(12) Uani 1 1 d U
H130 H 0.5384 0.0661 0.3561 0.036 Uiso 1 1 calc R
C131 C 1.0411(4) 0.2950(2) 0.4286(3) 0.0438(17) Uani 1 1 d U
H13C H 1.0562 0.3036 0.4657 0.066 Uiso 1 1 calc R
H13D H 1.0515 0.3339 0.3912 0.066 Uiso 1 1 calc R
H13E H 1.0788 0.2626 0.4194 0.066 Uiso 1 1 calc R
C132 C 0.9459(4) 0.2725(2) 0.4429(3) 0.0352(13) Uani 1 1 d U
C133 C 0.9120(4) 0.2302(2) 0.5020(2) 0.0360(13) Uani 1 1 d U
H133 H 0.9512 0.2182 0.5320 0.043 Uiso 1 1 calc R
C134 C 0.8261(4) 0.2035(2) 0.5220(2) 0.0375(14) Uani 1 1 d U
H134 H 0.8071 0.1720 0.5629 0.045 Uiso 1 1 calc R
C135 C 0.7663(4) 0.2258(2) 0.4773(2) 0.0341(13) Uani 1 1 d U
C136 C 0.8016(4) 0.2693(2) 0.4158(2) 0.0314(12) Uani 1 1 d U
C137 C 0.8919(4) 0.2930(2) 0.3999(2) 0.0328(13) Uani 1 1 d U
H137 H 0.9145 0.3233 0.3589 0.039 Uiso 1 1 calc R
C138 C 0.7269(3) 0.2825(2) 0.3804(2) 0.0297(12) Uani 1 1 d U
H138 H 0.7473 0.2751 0.3387 0.036 Uiso 1 1 calc R
C139 C 0.6570(4) 0.2304(2) 0.4213(2) 0.0335(13) Uani 1 1 d U
H139 H 0.6616 0.1947 0.4038 0.040 Uiso 1 1 calc R
C140 C 0.5644(4) 0.25045(19) 0.4256(2) 0.0305(12) Uani 1 1 d U
H140 H 0.5431 0.2658 0.3863 0.037 Uiso 1 1 calc R
C141 C 0.5072(4) 0.2495(2) 0.4784(2) 0.0333(13) Uani 1 1 d U
H141 H 0.5297 0.2353 0.5172 0.040 Uiso 1 1 calc R
C142 C 0.4139(4) 0.2675(2) 0.4843(3) 0.0365(15) Uani 1 1 d U
C143 C 0.2919(5) 0.2923(3) 0.4149(3) 0.068(2) Uani 1 1 d U
H14D H 0.2800 0.2838 0.3765 0.082 Uiso 1 1 calc R
H14E H 0.2490 0.2654 0.4529 0.082 Uiso 1 1 calc R
C144 C 0.2830(5) 0.3577(3) 0.4073(3) 0.0677(19) Uani 1 1 d U
H14F H 0.2963 0.3656 0.4452 0.102 Uiso 1 1 calc R
H14G H 0.2215 0.3686 0.4024 0.102 Uiso 1 1 calc R
H14H H 0.3251 0.3837 0.3690 0.102 Uiso 1 1 calc R
C145 C 0.8315(4) 0.4437(2) 0.3103(2) 0.0303(13) Uani 1 1 d U
C146 C 0.8319(4) 0.4537(2) 0.3713(2) 0.0286(12) Uani 1 1 d U
H146 H 0.7783 0.4458 0.4026 0.034 Uiso 1 1 calc R
C147 C 0.9109(3) 0.4748(2) 0.3833(2) 0.0279(12) Uani 1 1 d U
H147 H 0.9097 0.4861 0.4206 0.033 Uiso 1 1 calc R
C148 C 0.9906(3) 0.4793(2) 0.3414(2) 0.0305(12) Uani 1 1 d U
H148 H 1.0462 0.4875 0.3519 0.037 Uiso 1 1 calc R
C149 C 0.9870(3) 0.4712(2) 0.2814(2) 0.0317(13) Uani 1 1 d U
H149 H 1.0406 0.4788 0.2501 0.038 Uiso 1 1 calc R
C150 C 0.9101(4) 0.4531(2) 0.2673(2) 0.0295(13) Uani 1 1 d U
H150 H 0.9112 0.4470 0.2273 0.035 Uiso 1 1 calc R
C151 C 0.6437(4) 0.4630(2) 0.3032(2) 0.0287(12) Uani 1 1 d U
C152 C 0.5558(3) 0.4409(2) 0.3343(2) 0.0294(13) Uani 1 1 d U
H152 H 0.5420 0.3970 0.3565 0.035 Uiso 1 1 calc R
C153 C 0.4901(4) 0.4822(2) 0.3329(2) 0.0341(13) Uani 1 1 d U
H153 H 0.4306 0.4663 0.3540 0.041 Uiso 1 1 calc R
C154 C 0.5079(4) 0.5489(2) 0.3004(2) 0.0418(14) Uani 1 1 d U
H154 H 0.4621 0.5777 0.3005 0.050 Uiso 1 1 calc R
C155 C 0.5982(4) 0.5697(2) 0.2679(3) 0.0411(14) Uani 1 1 d U
H155 H 0.6127 0.6130 0.2430 0.049 Uiso 1 1 calc R
C156 C 0.6660(4) 0.5260(2) 0.2728(2) 0.0378(13) Uani 1 1 d U
H156 H 0.7269 0.5405 0.2549 0.045 Uiso 1 1 calc RU

loop_
_atom_site_aniso_label
_atom_site_aniso_U_11
_atom_site_aniso_U_22
_atom_site_aniso_U_33
_atom_site_aniso_U_23
_atom_site_aniso_U_13
_atom_site_aniso_U_12
P1 0.0350(7) 0.0255(6) 0.0258(6) -0.0077(5) -0.0058(6) -0.0006(5)
P2 0.0068(5) 0.0274(5) 0.0236(5) -0.0109(4) -0.0038(5) 0.0059(5)
P3 0.0328(8) 0.0217(6) 0.0331(7) -0.0099(5) -0.0116(6) 0.0033(6)
P4 0.0212(6) 0.0210(5) 0.0272(6) -0.0029(5) -0.0040(5) -0.0022(5)
P5 0.0317(7) 0.0238(6) 0.0371(6) -0.0135(5) -0.0122(6) 0.0068(6)
P6 0.0224(7) 0.0271(6) 0.0179(6) -0.0057(5) -0.0050(5) 0.0012(5)
S1 0.0346(7) 0.0414(6) 0.0208(5) -0.0109(5) -0.0028(5) -0.0032(6)
S2 0.0276(7) 0.0309(6) 0.0280(6) -0.0039(5) -0.0078(6) 0.0061(6)
S3 0.0370(8) 0.0198(6) 0.0342(7) -0.0032(5) -0.0089(6) 0.0084(6)
S4 0.0291(7) 0.0341(6) 0.0272(6) -0.0035(5) -0.0044(5) -0.0034(5)
S5 0.0405(8) 0.0370(6) 0.0396(6) -0.0222(5) -0.0076(6) -0.0005(6)
S6 0.0321(7) 0.0304(6) 0.0212(6) -0.0085(5) -0.0093(6) 0.0053(6)
N1 0.019(2) 0.0297(17) 0.0224(17) -0.0128(14) 0.0065(16) 0.0083(16)
N2 0.027(2) 0.0231(17) 0.031(2) -0.0075(15) -0.0055(18) -0.0123(16)
N3 0.0209(7) 0.0212(7) 0.0209(7) -0.0066(5) -0.0041(5) 0.0018(5)
N4 0.0080(18) 0.0283(18) 0.0213(17) -0.0016(14) -0.0015(15) 0.0037(15)
N5 0.028(2) 0.0123(15) 0.0262(18) -0.0083(13) 0.0074(18) -0.0017(16)
N6 0.0292(12) 0.0286(11) 0.0287(12) -0.0101(9) -0.0041(10) 0.0030(10)
O1 0.039(2) 0.0378(15) 0.0337(15) -0.0180(12) -0.0132(15) 0.0015(15)
O2 0.050(2) 0.0257(18) 0.062(2) 0.0049(17) 0.008(2) 0.0050(17)
O3 0.0506(12) 0.0515(11) 0.0505(11) -0.0170(9) -0.0079(10) 0.0039(10)
O4 0.0309(11) 0.0306(10) 0.0275(10) -0.0083(8) -0.0072(9) 0.0015(9)
O5 0.041(2) 0.0409(19) 0.050(2) -0.0080(16) 0.029(2) -0.0090(18)
O6 0.0380(12) 0.0380(11) 0.0383(11) -0.0113(8) -0.0053(9) 0.0059(9)
O7 0.036(2) 0.085(2) 0.0374(17) -0.0377(16) -0.0040(17) 0.0168(19)
O8 0.0336(12) 0.0352(11) 0.0338(11) -0.0105(8) -0.0052(9) 0.0036(9)
O9 0.022(2) 0.195(4) 0.036(2) -0.038(2) 0.0044(17) -0.044(2)
O10 0.031(2) 0.0377(17) 0.0469(19) -0.0122(15) 0.0123(17) -0.0090(16)
O11 0.0315(19) 0.0539(17) 0.0418(16) -0.0298(13) -0.0027(15) -0.0095(16)
O12 0.057(3) 0.132(4) 0.0182(19) 0.028(2) 0.003(2) 0.032(3)
O13 0.0259(19) 0.0280(16) 0.0354(17) -0.0074(13) -0.0098(15) 0.0172(14)
O14 0.048(3) 0.0398(18) 0.059(2) -0.0203(16) 0.002(2) 0.0069(18)
O15 0.053(2) 0.069(2) 0.0536(18) -0.0408(15) -0.0310(17) 0.0139(19)
O16 0.056(3) 0.055(2) 0.0164(17) 0.0165(16) -0.0192(18) -0.014(2)
O17 0.043(2) 0.053(2) 0.0370(19) -0.0199(16) 0.0297(19) -0.0158(19)
O18 0.0113(18) 0.0331(17) 0.058(2) -0.0092(16) 0.0095(17) -0.0103(14)
C1 0.040(3) 0.052(3) 0.066(3) -0.022(2) -0.030(2) 0.001(2)
C2 0.033(2) 0.0310(19) 0.042(2) -0.0126(16) -0.0212(18) 0.0102(18)
C3 0.047(2) 0.047(2) 0.040(2) -0.0186(17) -0.0214(19) 0.003(2)
C4 0.048(2) 0.050(2) 0.034(2) -0.0156(17) -0.011(2) -0.004(2)
C5 0.033(2) 0.0290(17) 0.0302(17) -0.0195(14) -0.0131(17) -0.0061(17)
C6 0.0315(19) 0.0235(16) 0.0233(16) -0.0094(14) -0.0157(16) 0.0006(16)
C7 0.031(2) 0.0252(18) 0.0318(19) -0.0102(15) -0.0113(18) 0.0034(17)
C8 0.023(2) 0.0213(16) 0.0224(17) -0.0092(14) -0.0025(17) 0.0013(16)
C9 0.029(2) 0.0271(18) 0.0320(19) -0.0090(16) -0.0025(18) 0.0021(17)
C10 0.028(2) 0.0332(18) 0.0288(18) -0.0169(15) -0.0038(18) 0.0025(18)
C11 0.033(2) 0.0288(18) 0.0317(19) -0.0109(15) -0.0073(18) -0.0022(18)
C12 0.039(3) 0.029(2) 0.037(2) -0.0045(18) 0.006(2) -0.003(2)
C13 0.062(3) 0.100(3) 0.061(3) -0.035(3) -0.017(3) -0.008(3)
C14 0.077(4) 0.089(3) 0.075(3) -0.037(3) -0.007(3) -0.005(3)
C15 0.031(2) 0.0258(17) 0.0292(18) -0.0119(15) -0.0088(17) 0.0014(17)
C16 0.027(2) 0.0278(18) 0.0346(19) -0.0138(15) -0.0016(18) 0.0092(17)
C17 0.026(2) 0.033(2) 0.041(2) -0.0076(17) -0.0078(19) 0.0066(18)
C18 0.041(2) 0.039(2) 0.043(2) -0.0059(18) -0.020(2) 0.001(2)
C19 0.044(2) 0.040(2) 0.039(2) -0.0157(17) -0.0203(19) 0.0015(19)
C20 0.037(2) 0.0376(19) 0.0294(19) -0.0159(16) -0.0046(19) 0.0051(19)
C21 0.021(2) 0.0305(17) 0.0264(17) -0.0166(14) -0.0006(17) 0.0035(17)
C22 0.021(2) 0.0249(17) 0.0289(18) -0.0149(14) 0.0025(17) -0.0027(16)
C23 0.029(2) 0.0302(18) 0.0318(19) -0.0149(15) -0.0056(18) 0.0074(17)
C24 0.029(2) 0.0399(19) 0.0313(18) -0.0175(16) -0.0131(18) 0.0174(18)
C25 0.025(2) 0.0428(19) 0.0348(19) -0.0194(16) 0.0004(18) 0.0147(18)
C26 0.026(2) 0.0314(18) 0.0186(17) -0.0098(15) 0.0053(17) 0.0034(17)
C27 0.057(3) 0.051(2) 0.055(3) -0.030(2) -0.021(2) 0.013(2)
C28 0.034(2) 0.035(2) 0.043(2) -0.0075(18) -0.011(2) 0.0064(19)
C29 0.042(2) 0.042(2) 0.042(2) -0.0070(19) -0.022(2) 0.004(2)
C30 0.038(2) 0.041(2) 0.031(2) -0.0097(17) -0.0153(19) 0.008(2)
C31 0.033(2) 0.041(2) 0.038(2) -0.0087(18) -0.0197(19) 0.0093(19)
C32 0.034(2) 0.0227(17) 0.0314(18) -0.0123(15) -0.0072(18) 0.0042(17)
C33 0.036(2) 0.035(2) 0.034(2) -0.0085(17) -0.007(2) 0.0051(19)
C34 0.036(2) 0.0252(19) 0.033(2) -0.0056(17) -0.003(2) 0.0029(19)
C35 0.035(2) 0.0227(18) 0.033(2) -0.0087(16) 0.0018(19) 0.0011(18)
C36 0.036(2) 0.0306(19) 0.035(2) -0.0103(17) 0.006(2) 0.0075(19)
C37 0.037(2) 0.0315(19) 0.0287(19) -0.0131(16) -0.0011(19) 0.0057(19)
C38 0.031(2) 0.029(2) 0.037(2) -0.0088(18) 0.001(2) 0.005(2)
C39 0.0866(7) 0.0867(7) 0.0869(7) -0.0293(5) -0.0163(6) 0.0054(6)
C40 0.050(3) 0.067(3) 0.070(3) -0.022(3) 0.003(3) 0.018(3)
C41 0.024(2) 0.0209(18) 0.0326(19) -0.0084(15) -0.0101(18) 0.0060(17)
C42 0.031(2) 0.0278(19) 0.038(2) -0.0104(16) -0.0192(18) 0.0068(18)
C43 0.024(2) 0.036(2) 0.044(2) -0.0052(18) -0.0188(19) 0.0063(19)
C44 0.039(2) 0.0298(19) 0.042(2) -0.0152(16) -0.0190(19) -0.0065(18)
C45 0.039(2) 0.0333(19) 0.040(2) -0.0147(17) -0.0169(19) -0.0039(19)
C46 0.026(2) 0.0320(19) 0.0346(19) -0.0153(16) -0.0116(18) -0.0014(18)
C47 0.0164(19) 0.0239(17) 0.0216(17) -0.0077(14) -0.0105(16) -0.0030(16)
C48 0.0201(19) 0.0229(18) 0.0246(18) -0.0029(15) -0.0116(16) -0.0046(16)
C49 0.027(2) 0.029(2) 0.037(2) -0.0035(17) -0.0123(19) 0.0079(18)
C50 0.024(2) 0.0320(18) 0.0367(19) -0.0156(15) -0.0107(17) 0.0101(17)
C51 0.019(2) 0.037(2) 0.0322(19) -0.0065(16) -0.0045(17) 0.0058(17)
C52 0.021(2) 0.031(2) 0.0259(19) -0.0027(16) -0.0104(17) -0.0006(17)
C53 0.038(3) 0.054(3) 0.052(3) -0.014(2) -0.019(2) 0.002(2)
C54 0.040(2) 0.0271(19) 0.042(2) -0.0141(16) -0.0144(19) -0.0007(18)
C55 0.042(2) 0.039(2) 0.038(2) -0.0142(17) -0.020(2) -0.001(2)
C56 0.046(2) 0.040(2) 0.033(2) -0.0173(17) -0.013(2) -0.001(2)
C57 0.042(2) 0.0321(19) 0.033(2) -0.0174(16) 0.000(2) 0.0001(19)
C58 0.0243(19) 0.0208(17) 0.0303(18) -0.0065(14) -0.0065(17) 0.0025(16)
C59 0.042(2) 0.0289(19) 0.0303(19) -0.0159(16) -0.0113(19) -0.0020(19)
C60 0.027(2) 0.0213(17) 0.0265(18) -0.0107(15) -0.0110(17) 0.0012(17)
C61 0.030(2) 0.0248(18) 0.0241(18) -0.0111(15) -0.0110(17) 0.0029(17)
C62 0.033(2) 0.0246(18) 0.0242(18) -0.0073(15) -0.0122(18) 0.0109(18)
C63 0.035(2) 0.030(2) 0.033(2) -0.0088(17) -0.0075(19) 0.0073(19)
C64 0.0370(13) 0.0368(12) 0.0370(12) -0.0134(9) -0.0045(10) 0.0027(10)
C65 0.019(2) 0.031(2) 0.035(2) 0.0008(19) 0.008(2) 0.0163(19)
C66 0.040(3) 0.057(3) 0.055(3) -0.013(2) -0.015(3) 0.002(3)
C67 0.018(2) 0.0261(19) 0.0238(19) -0.0002(16) -0.0122(17) 0.0036(17)
C68 0.023(2) 0.0262(19) 0.0293(19) -0.0088(16) -0.0073(18) 0.0022(17)
C69 0.021(2) 0.0272(19) 0.038(2) -0.0098(17) -0.0104(18) 0.0049(18)
C70 0.027(2) 0.0262(19) 0.0260(19) -0.0018(16) -0.0154(18) 0.0083(18)
C71 0.036(2) 0.0292(19) 0.0257(19) -0.0110(16) -0.0138(18) 0.0134(18)
C72 0.022(2) 0.0297(19) 0.0260(19) -0.0063(16) -0.0076(18) 0.0049(18)
C73 0.030(2) 0.0262(18) 0.0299(19) -0.0175(15) -0.0036(18) -0.0005(18)
C74 0.027(2) 0.0298(19) 0.0329(19) -0.0117(16) -0.0055(18) 0.0040(17)
C75 0.035(2) 0.0347(19) 0.0336(19) -0.0167(16) -0.0084(18) 0.0025(18)
C76 0.036(2) 0.048(2) 0.035(2) -0.0163(17) -0.0095(19) 0.0090(19)
C77 0.030(2) 0.052(2) 0.033(2) -0.0147(18) -0.001(2) 0.006(2)
C78 0.037(2) 0.041(2) 0.033(2) -0.0131(17) -0.0093(19) 0.0031(19)
C79 0.036(2) 0.054(3) 0.058(3) -0.014(2) -0.036(2) -0.007(2)
C80 0.031(2) 0.0335(19) 0.0377(19) -0.0109(16) -0.0250(17) 0.0142(17)
C81 0.045(2) 0.046(2) 0.038(2) -0.0040(18) -0.0296(19) 0.017(2)
C82 0.042(2) 0.035(2) 0.032(2) -0.0022(17) -0.011(2) 0.008(2)
C83 0.036(2) 0.0229(18) 0.0319(19) -0.0042(15) -0.0105(18) 0.0073(17)
C84 0.037(2) 0.0207(17) 0.0286(18) -0.0077(14) -0.0119(17) 0.0073(17)
C85 0.033(2) 0.0267(18) 0.0306(19) -0.0110(15) -0.0111(18) 0.0145(18)
C86 0.033(2) 0.0198(17) 0.0265(18) -0.0079(15) -0.0066(18) 0.0056(17)
C87 0.034(2) 0.0315(19) 0.0153(17) -0.0035(15) -0.0122(17) -0.0014(18)
C88 0.031(2) 0.0290(18) 0.0290(19) -0.0083(15) -0.0098(18) -0.0059(18)
C89 0.029(2) 0.0314(19) 0.0296(19) -0.0096(16) -0.0073(18) 0.0022(18)
C90 0.031(2) 0.0173(18) 0.029(2) 0.0000(15) -0.0028(19) 0.0053(17)
C91 0.052(3) 0.051(2) 0.050(2) -0.0300(17) -0.013(2) -0.019(2)
C92 0.069(4) 0.074(3) 0.082(3) -0.031(3) 0.002(3) 0.002(3)
C93 0.0185(19) 0.0228(17) 0.0260(18) -0.0040(15) -0.0090(16) 0.0079(16)
C94 0.018(2) 0.0315(19) 0.0296(19) -0.0096(16) -0.0002(17) 0.0118(17)
C95 0.022(2) 0.0327(19) 0.0314(19) -0.0115(16) -0.0116(17) 0.0080(17)
C96 0.027(2) 0.038(2) 0.039(2) -0.0059(16) -0.0136(18) -0.0035(17)
C97 0.026(2) 0.043(2) 0.039(2) -0.0057(18) -0.0037(19) -0.0040(19)
C98 0.031(2) 0.0310(19) 0.0311(19) -0.0098(16) -0.0093(18) 0.0000(18)
C99 0.026(2) 0.0319(18) 0.0296(19) -0.0126(15) -0.0084(17) 0.0067(17)
C100 0.020(2) 0.0313(18) 0.0324(19) -0.0099(16) -0.0076(17) 0.0161(17)
C101 0.035(2) 0.0302(19) 0.0322(19) -0.0087(16) -0.0137(18) 0.0106(18)
C102 0.030(2) 0.0390(18) 0.0328(18) -0.0194(15) -0.0146(17) 0.0139(17)
C103 0.023(2) 0.043(2) 0.040(2) -0.0167(17) -0.0060(18) 0.0033(18)
C104 0.034(2) 0.0352(19) 0.040(2) -0.0178(16) -0.0036(19) -0.0016(18)
C105 0.054(3) 0.060(3) 0.075(3) -0.012(3) -0.023(3) 0.007(3)
C106 0.040(2) 0.037(2) 0.046(2) -0.0187(17) -0.012(2) 0.0071(19)
C107 0.046(2) 0.042(2) 0.041(2) -0.0167(16) -0.0176(19) 0.0090(19)
C108 0.043(2) 0.047(2) 0.035(2) -0.0072(19) -0.009(2) 0.008(2)
C109 0.029(2) 0.034(2) 0.029(2) -0.0094(16) -0.0088(18) 0.0066(18)
C110 0.0276(19) 0.0269(17) 0.0309(18) -0.0111(14) -0.0073(17) 0.0057(16)
C111 0.028(2) 0.0282(19) 0.033(2) -0.0125(16) -0.0088(18) 0.0096(18)
C112 0.023(2) 0.0287(18) 0.0196(17) -0.0086(14) -0.0045(16) -0.0005(16)
C113 0.027(2) 0.0283(18) 0.0281(19) -0.0103(16) -0.0005(18) -0.0056(18)
C114 0.033(2) 0.0302(19) 0.035(2) -0.0141(16) -0.0045(19) 0.0005(18)
C115 0.035(2) 0.039(2) 0.0338(19) -0.0205(16) -0.0013(19) -0.0005(19)
C116 0.036(2) 0.0385(19) 0.0299(19) -0.0250(15) 0.0087(19) -0.0070(18)
C117 0.035(3) 0.068(3) 0.060(3) 0.009(3) -0.001(3) 0.011(3)
C118 0.037(3) 0.064(3) 0.075(3) 0.000(3) -0.019(3) 0.014(3)
C119 0.022(2) 0.0174(16) 0.0257(18) -0.0057(14) 0.0020(17) 0.0012(16)
C120 0.028(2) 0.034(2) 0.030(2) -0.0060(17) -0.0016(19) -0.0008(19)
C121 0.026(2) 0.033(2) 0.035(2) -0.0017(18) -0.0045(19) -0.0022(19)
C122 0.032(2) 0.031(2) 0.034(2) 0.0022(18) -0.0107(19) -0.0052(19)
C123 0.038(2) 0.030(2) 0.031(2) -0.0021(17) -0.012(2) 0.0044(19)
C124 0.027(2) 0.0222(18) 0.0285(19) -0.0049(16) -0.0075(18) 0.0002(17)
C125 0.029(2) 0.0190(16) 0.0170(16) -0.0074(13) -0.0111(16) 0.0009(16)
C126 0.027(2) 0.0174(17) 0.0323(19) -0.0055(15) -0.0086(18) -0.0044(17)
C127 0.033(2) 0.0223(18) 0.040(2) -0.0092(16) -0.0188(18) 0.0024(18)
C128 0.029(2) 0.0238(18) 0.0335(19) -0.0100(15) -0.0227(17) 0.0083(17)
C129 0.0194(19) 0.0333(18) 0.0350(18) -0.0154(15) -0.0151(16) 0.0046(16)
C130 0.026(2) 0.0309(18) 0.0368(19) -0.0129(15) -0.0098(17) -0.0040(17)
C131 0.036(3) 0.032(2) 0.060(3) -0.012(2) -0.008(3) 0.023(2)
C132 0.038(2) 0.0244(19) 0.044(2) -0.0078(17) -0.017(2) 0.0011(19)
C133 0.044(2) 0.034(2) 0.039(2) -0.0179(17) -0.019(2) 0.0127(19)
C134 0.046(2) 0.037(2) 0.029(2) -0.0079(17) -0.013(2) 0.015(2)
C135 0.038(2) 0.034(2) 0.031(2) -0.0097(16) -0.0079(19) 0.0075(19)
C136 0.035(2) 0.0256(18) 0.0362(19) -0.0109(16) -0.0120(18) 0.0008(17)
C137 0.032(2) 0.027(2) 0.041(2) -0.0096(17) -0.0136(19) -0.0007(19)
C138 0.030(2) 0.0221(18) 0.040(2) -0.0149(16) -0.0058(19) 0.0027(18)
C139 0.042(2) 0.0240(18) 0.037(2) -0.0180(16) 0.002(2) 0.0035(19)
C140 0.038(2) 0.0211(18) 0.032(2) -0.0129(16) 0.0022(19) -0.0067(18)
C141 0.037(2) 0.0267(19) 0.034(2) -0.0106(17) 0.002(2) 0.0020(19)
C142 0.046(3) 0.020(2) 0.033(2) 0.0016(18) -0.001(2) -0.004(2)
C143 0.062(4) 0.075(3) 0.069(3) -0.030(3) -0.006(3) -0.003(3)
C144 0.074(4) 0.074(3) 0.070(3) -0.044(2) -0.013(3) -0.008(3)
C145 0.033(2) 0.0251(19) 0.032(2) -0.0080(16) -0.0073(19) 0.0010(18)
C146 0.031(2) 0.0246(19) 0.031(2) -0.0096(16) -0.0084(19) 0.0032(18)
C147 0.032(2) 0.0245(18) 0.0311(19) -0.0102(16) -0.0134(18) 0.0013(18)
C148 0.025(2) 0.030(2) 0.035(2) -0.0043(17) -0.0141(18) -0.0078(18)
C149 0.022(2) 0.035(2) 0.032(2) -0.0041(17) -0.0032(19) -0.0090(18)
C150 0.033(2) 0.0266(19) 0.027(2) -0.0075(16) -0.0028(19) -0.0034(18)
C151 0.033(2) 0.0264(19) 0.030(2) -0.0086(16) -0.0136(18) 0.0021(18)
C152 0.025(2) 0.029(2) 0.035(2) -0.0085(17) -0.0137(19) 0.0090(18)
C153 0.031(2) 0.035(2) 0.042(2) -0.0143(17) -0.0179(19) 0.0091(19)
C154 0.046(2) 0.041(2) 0.044(2) -0.0203(17) -0.011(2) 0.0133(19)
C155 0.048(3) 0.031(2) 0.042(2) -0.0073(18) -0.012(2) 0.009(2)
C156 0.039(2) 0.038(2) 0.037(2) -0.0093(17) -0.0142(19) -0.0016(19)

loop_
_atom_type_symbol
_atom_type_description
_atom_type_scat_dispersion_real
_atom_type_scat_dispersion_imag
_atom_type_scat_source
C C 0.0033 0.0016 'International Tables Vol C Tables 4.2.6.8 and 6.1.1.4'
H H 0.0000 0.0000 'International Tables Vol C Tables 4.2.6.8 and 6.1.1.4'
N N 0.0061 0.0033 'International Tables Vol C Tables 4.2.6.8 and 6.1.1.4'
O O 0.0106 0.0060 'International Tables Vol C Tables 4.2.6.8 and 6.1.1.4'
P P 0.1023 0.0942 'International Tables Vol C Tables 4.2.6.8 and 6.1.1.4'
S S 0.1246 0.1234 'International Tables Vol C Tables 4.2.6.8 and 6.1.1.4'

loop_
_geom_angle_atom_site_label_1
_geom_angle_atom_site_label_2
_geom_angle_atom_site_label_3
_geom_angle
N1 P1 C21 107.7(2)
N1 P1 C15 101.6(2)
C21 P1 C15 106.3(2)
N1 P1 S1 113.23(13)
C21 P1 S1 111.91(14)
C15 P1 S1 115.26(16)
N2 P2 C41 103.4(2)
N2 P2 C47 107.4(2)
C41 P2 C47 105.9(2)
N2 P2 S2 115.27(14)
C41 P2 S2 113.61(17)
C47 P2 S2 110.56(14)
N3 P3 C67 101.6(2)
N3 P3 C73 106.9(2)
C67 P3 C73 106.7(2)
N3 P3 S3 112.59(14)
C67 P3 S3 114.48(17)
C73 P3 S3 113.57(15)
N4 P4 C93 107.90(19)
N4 P4 C99 102.23(19)
C93 P4 C99 106.4(2)
N4 P4 S4 113.91(15)
C93 P4 S4 111.59(16)
C99 P4 S4 114.08(17)
N5 P5 C125 101.82(19)
N5 P5 C119 107.4(2)
C125 P5 C119 105.4(2)
N5 P5 S5 113.26(15)
C125 P5 S5 115.02(17)
C119 P5 S5 112.99(17)
N6 P6 C145 107.9(2)
N6 P6 C151 103.0(2)
C145 P6 C151 106.8(2)
N6 P6 S6 113.52(17)
C145 P6 S6 111.08(18)
C151 P6 S6 113.97(18)
C8 N1 P1 122.9(3)
C8 N1 H1D 118.8
P1 N1 H1D 118.3
C34 N2 P2 124.8(3)
C34 N2 H2A 116.3
P2 N2 H2A 118.9
C60 N3 P3 123.6(3)
C60 N3 H3A 119.1
P3 N3 H3A 117.4
C86 N4 P4 121.0(3)
C86 N4 H4A 119.5
P4 N4 H4A 119.5
C112 N5 P5 123.6(3)
C112 N5 H5A 118.2
P5 N5 H5A 118.2
C138 N6 P6 127.0(3)
C138 N6 H6A 116.0
P6 N6 H6A 116.9
C5 O1 C9 108.5(3)
C12 O3 C13 116.9(4)
C31 O4 C35 103.3(4)
C38 O6 C39 112.8(4)
C57 O7 C61 107.7(4)
C64 O9 C65 125.5(4)
C83 O10 C87 103.5(3)
C90 O12 C91 121.6(4)
C109 O13 C113 109.4(3)
C116 O15 C117 113.4(5)
C135 O16 C139 106.1(4)
C142 O18 C143 120.1(4)
C2 C1 H1A 109.5
C2 C1 H1B 109.5
H1A C1 H1B 109.5
C2 C1 H1C 109.5
H1A C1 H1C 109.5
H1B C1 H1C 109.5
C7 C2 C3 121.0(5)
C7 C2 C1 119.0(4)
C3 C2 C1 120.0(5)
C4 C3 C2 121.4(5)
C4 C3 H3 119.3
C2 C3 H3 119.3
C5 C4 C3 115.5(5)
C5 C4 H4 122.2
C3 C4 H4 122.2
C4 C5 O1 121.8(4)
C4 C5 C6 125.1(5)
O1 C5 C6 113.1(4)
C7 C6 C5 121.0(5)
C7 C6 C8 131.1(4)
C5 C6 C8 107.9(4)
C6 C7 C2 115.8(4)
C6 C7 H7 122.1
C2 C7 H7 122.1
N1 C8 C6 116.6(3)
N1 C8 C9 110.3(3)
C6 C8 C9 101.4(4)
N1 C8 H8 109.4
C6 C8 H8 109.4
C9 C8 H8 109.4
O1 C9 C10 114.4(3)
O1 C9 C8 104.8(4)
C10 C9 C8 115.2(4)
O1 C9 H9 107.3
C10 C9 H9 107.3
C8 C9 H9 107.3
C11 C10 C9 123.5(5)
C11 C10 H10 118.3
C9 C10 H10 118.3
C10 C11 C12 124.5(5)
C10 C11 H11 117.8
C12 C11 H11 117.8
O2 C12 O3 121.6(5)
O2 C12 C11 127.9(5)
O3 C12 C11 110.4(4)
C14 C13 O3 115.1(6)
C14 C13 H13A 108.5
O3 C13 H13A 108.5
C14 C13 H13B 108.5
O3 C13 H13B 108.5
H13A C13 H13B 107.5
C13 C14 H14A 109.5
C13 C14 H14B 109.5
H14A C14 H14B 109.5
C13 C14 H14C 109.5
H14A C14 H14C 109.5
H14B C14 H14C 109.5
C16 C15 C20 121.9(5)
C16 C15 P1 118.0(4)
C20 C15 P1 119.7(4)
C17 C16 C15 115.3(5)
C17 C16 H16 122.4
C15 C16 H16 122.4
C16 C17 C18 123.0(5)
C16 C17 H17 118.5
C18 C17 H17 118.5
C19 C18 C17 119.8(5)
C19 C18 H18 120.1
C17 C18 H18 120.1
C18 C19 C20 119.2(5)
C18 C19 H19 120.4
C20 C19 H19 120.4
C19 C20 C15 119.8(5)
C19 C20 H20 120.1
C15 C20 H20 120.1
C22 C21 C26 117.2(4)
C22 C21 P1 120.6(3)
C26 C21 P1 122.1(3)
C23 C22 C21 123.0(4)
C23 C22 H22 118.5
C21 C22 H22 118.5
C22 C23 C24 119.9(4)
C22 C23 H23 120.0
C24 C23 H23 120.0
C25 C24 C23 119.1(5)
C25 C24 H24 120.4
C23 C24 H24 120.4
C24 C25 C26 123.8(4)
C24 C25 H25 118.1
C26 C25 H25 118.1
C25 C26 C21 116.8(4)
C25 C26 H26 121.6
C21 C26 H26 121.6
C28 C27 H27A 109.5
C28 C27 H27B 109.5
H27A C27 H27B 109.5
C28 C27 H27C 109.5
H27A C27 H27C 109.5
H27B C27 H27C 109.5
C29 C28 C33 119.6(5)
C29 C28 C27 123.4(5)
C33 C28 C27 116.8(5)
C30 C29 C28 120.9(6)
C30 C29 H29 119.6
C28 C29 H29 119.6
C29 C30 C31 117.5(5)
C29 C30 H30 121.3
C31 C30 H30 121.3
C32 C31 O4 118.3(5)
C32 C31 C30 121.2(5)
O4 C31 C30 120.3(5)
C33 C32 C31 119.8(5)
C33 C32 C34 135.9(5)
C31 C32 C34 103.9(4)
C32 C33 C28 120.8(5)
C32 C33 H33 119.6
C28 C33 H33 119.6
N2 C34 C32 115.5(4)
N2 C34 C35 114.7(4)
C32 C34 C35 103.8(4)
N2 C34 H34 107.5
C32 C34 H34 107.5
C35 C34 H34 107.5
C36 C35 O4 110.3(4)
C36 C35 C34 112.3(4)
O4 C35 C34 105.8(4)
C36 C35 H35 109.5
O4 C35 H35 109.5
C34 C35 H35 109.5
C37 C36 C35 130.1(5)
C37 C36 H36 115.0
C35 C36 H36 115.0
C36 C37 C38 128.7(5)
C36 C37 H37 115.6
C38 C37 H37 115.6
O5 C38 O6 129.7(5)
O5 C38 C37 122.9(5)
O6 C38 C37 107.0(4)
C40 C39 O6 106.5(6)
C40 C39 H39A 110.4
O6 C39 H39A 110.4
C40 C39 H39B 110.4
O6 C39 H39B 110.4
H39A C39 H39B 108.6
C39 C40 H40A 109.5
C39 C40 H40B 109.5
H40A C40 H40B 109.5
C39 C40 H40C 109.5
H40A C40 H40C 109.5
H40B C40 H40C 109.5
C42 C41 C46 113.5(4)
C42 C41 P2 123.9(4)
C46 C41 P2 122.5(4)
C41 C42 C43 125.6(5)
C41 C42 H42 117.2
C43 C42 H42 117.2
C44 C43 C42 115.9(5)
C44 C43 H43 122.0
C42 C43 H43 122.0
C45 C44 C43 121.3(5)
C45 C44 H44 119.3
C43 C44 H44 119.3
C44 C45 C46 120.1(5)
C44 C45 H45 119.9
C46 C45 H45 119.9
C45 C46 C41 122.2(5)
C45 C46 H46 118.9
C41 C46 H46 118.9
C52 C47 C48 119.5(4)
C52 C47 P2 122.2(3)
C48 C47 P2 118.0(3)
C49 C48 C47 118.5(4)
C49 C48 H48 120.8
C47 C48 H48 120.8
C50 C49 C48 118.4(4)
C50 C49 H49 120.8
C48 C49 H49 120.8
C51 C50 C49 124.6(5)
C51 C50 H50 117.7
C49 C50 H50 117.7
C50 C51 C52 117.1(4)
C50 C51 H51 121.5
C52 C51 H51 121.5
C47 C52 C51 121.6(4)
C47 C52 H52 119.2
C51 C52 H52 119.2
C54 C53 H53A 109.5
C54 C53 H53B 109.5
H53A C53 H53B 109.5
C54 C53 H53C 109.5
H53A C53 H53C 109.5
H53B C53 H53C 109.5
C55 C54 C59 114.6(5)
C55 C54 C53 120.2(5)
C59 C54 C53 125.0(5)
C54 C55 C56 125.2(6)
C54 C55 H55 117.4
C56 C55 H55 117.4
C55 C56 C57 117.4(5)
C55 C56 H56 121.3
C57 C56 H56 121.3
C58 C57 C56 123.0(5)
C58 C57 O7 107.1(5)
C56 C57 O7 129.7(5)
C57 C58 C59 116.7(5)
C57 C58 C60 116.3(5)
C59 C58 C60 126.9(4)
C54 C59 C58 122.8(5)
C54 C59 H59 118.6
C58 C59 H59 118.6
N3 C60 C58 112.4(4)
N3 C60 C61 111.4(4)
C58 C60 C61 96.3(4)
N3 C60 H60 111.9
C58 C60 H60 111.9
C61 C60 H60 111.9
O7 C61 C62 107.8(4)
O7 C61 C60 109.3(4)
C62 C61 C60 116.9(4)
O7 C61 H61 107.5
C62 C61 H61 107.5
C60 C61 H61 107.5
C63 C62 C61 127.4(5)
C63 C62 H62 116.3
C61 C62 H62 116.3
C62 C63 C64 114.7(5)
C62 C63 H63 122.6
C64 C63 H63 122.7
O9 C64 O8 117.2(5)
O9 C64 C63 124.4(4)
O8 C64 C63 118.3(5)
O9 C65 C66 104.6(4)
O9 C65 H65A 110.8
C66 C65 H65A 110.8
O9 C65 H65B 110.8
C66 C65 H65B 110.8
H65A C65 H65B 108.9
C65 C66 H66A 109.5
C65 C66 H66B 109.5
H66A C66 H66B 109.5
C65 C66 H66C 109.5
H66A C66 H66C 109.5
H66B C66 H66C 109.5
C72 C67 C68 121.4(5)
C72 C67 P3 115.7(4)
C68 C67 P3 122.3(4)
C67 C68 C69 119.8(5)
C67 C68 H68 120.1
C69 C68 H68 120.1
C70 C69 C68 121.0(5)
C70 C69 H69 119.5
C68 C69 H69 119.5
C69 C70 C71 118.3(5)
C69 C70 H70 120.8
C71 C70 H70 120.9
C72 C71 C70 121.3(5)
C72 C71 H71 119.4
C70 C71 H71 119.4
C67 C72 C71 118.0(5)
C67 C72 H72 121.0
C71 C72 H72 121.0
C74 C73 C78 122.0(5)
C74 C73 P3 117.9(4)
C78 C73 P3 119.6(3)
C73 C74 C75 119.0(5)
C73 C74 H74 120.5
C75 C74 H74 120.5
C76 C75 C74 120.9(4)
C76 C75 H75 119.6
C74 C75 H75 119.6
C77 C76 C75 117.8(5)
C77 C76 H76 121.1
C75 C76 H76 121.1
C76 C77 C78 119.9(5)
C76 C77 H77 120.1
C78 C77 H77 120.1
C73 C78 C77 120.3(4)
C73 C78 H78 119.8
C77 C78 H78 119.8
C80 C79 H79A 109.5
C80 C79 H79B 109.5
H79A C79 H79B 109.5
C80 C79 H79C 109.5
H79A C79 H79C 109.5
H79B C79 H79C 109.5
C81 C80 C85 113.1(4)
C81 C80 C79 125.8(5)
C85 C80 C79 121.1(4)
C82 C81 C80 124.3(5)
C82 C81 H81 117.8
C80 C81 H81 117.8
C83 C82 C81 115.6(4)
C83 C82 H82 122.2
C81 C82 H82 122.2
C82 C83 C84 125.0(5)
C82 C83 O10 120.5(4)
C84 C83 O10 114.0(4)
C85 C84 C83 117.2(5)
C85 C84 C86 133.0(4)
C83 C84 C86 109.6(4)
C84 C85 C80 124.2(4)
C84 C85 H85 117.9
C80 C85 H85 117.9
N4 C86 C84 111.9(4)
N4 C86 C87 110.1(4)
C84 C86 C87 100.1(3)
N4 C86 H86 111.4
C84 C86 H86 111.4
C87 C86 H86 111.4
O10 C87 C88 109.4(4)
O10 C87 C86 108.9(4)
C88 C87 C86 115.9(4)
O10 C87 H87 107.5
C88 C87 H87 107.5
C86 C87 H87 107.5
C89 C88 C87 127.0(5)
C89 C88 H88 116.5
C87 C88 H88 116.5
C88 C89 C90 124.2(5)
C88 C89 H89 117.9
C90 C89 H89 117.9
O11 C90 O12 119.9(5)
O11 C90 C89 126.0(5)
O12 C90 C89 112.6(4)
O12 C91 C92 107.1(5)
O12 C91 H91A 110.3
C92 C91 H91A 110.3
O12 C91 H91B 110.3
C92 C91 H91B 110.3
H91A C91 H91B 108.5
C91 C92 H92A 109.5
C91 C92 H92B 109.5
H92A C92 H92B 109.5
C91 C92 H92C 109.5
H92A C92 H92C 109.5
H92B C92 H92C 109.5
C98 C93 C94 118.4(5)
C98 C93 P4 121.8(4)
C94 C93 P4 119.6(3)
C95 C94 C93 121.2(4)
C95 C94 H94 119.4
C93 C94 H94 119.4
C96 C95 C94 118.7(5)
C96 C95 H95 120.7
C94 C95 H95 120.7
C95 C96 C97 124.6(5)
C95 C96 H96 117.7
C97 C96 H96 117.7
C96 C97 C98 114.7(5)
C96 C97 H97 122.7
C98 C97 H97 122.7
C93 C98 C97 122.5(5)
C93 C98 H98 118.8
C97 C98 H98 118.8
C104 C99 C100 121.3(4)
C104 C99 P4 119.7(3)
C100 C99 P4 118.9(3)
C101 C100 C99 117.9(4)
C101 C100 H100 121.1
C99 C100 H100 121.1
C100 C101 C102 120.2(4)
C100 C101 H101 119.9
C102 C101 H101 119.9
C103 C102 C101 122.8(5)
C103 C102 H102 118.6
C101 C102 H102 118.6
C102 C103 C104 118.0(4)
C102 C103 H103 121.0
C104 C103 H103 121.0
C99 C104 C103 119.7(4)
C99 C104 H104 120.2
C103 C104 H104 120.2
C106 C105 H10A 109.5
C106 C105 H10B 109.5
H10A C105 H10B 109.5
C106 C105 H10C 109.5
H10A C105 H10C 109.5
H10B C105 H10C 109.5
C107 C106 C111 121.5(5)
C107 C106 C105 119.2(5)
C111 C106 C105 119.2(4)
C108 C107 C106 117.1(5)
C108 C107 H107 121.4
C106 C107 H107 121.5
C109 C108 C107 120.7(5)
C109 C108 H108 119.6
C107 C108 H108 119.6
C108 C109 O13 124.7(4)
C108 C109 C110 123.5(5)
O13 C109 C110 111.8(4)
C111 C110 C109 119.8(5)
C111 C110 C112 128.9(4)
C109 C110 C112 111.0(4)
C110 C111 C106 117.3(4)
C110 C111 H111 121.4
C106 C111 H111 121.4
N5 C112 C110 117.1(4)
N5 C112 C113 110.6(4)
C110 C112 C113 100.5(3)
N5 C112 H112 109.4
C110 C112 H112 109.4
C113 C112 H112 109.4
O13 C113 C114 112.1(4)
O13 C113 C112 103.6(4)
C114 C113 C112 115.8(4)
O13 C113 H113 108.3
C114 C113 H113 108.3
C112 C113 H113 108.3
C115 C114 C113 126.2(5)
C115 C114 H114 116.9
C113 C114 H114 116.9
C114 C115 C116 112.9(5)
C114 C115 H115 123.6
C116 C115 H115 123.6
O15 C116 O14 127.9(5)
O15 C116 C115 118.9(4)
O14 C116 C115 109.3(4)
O15 C117 C118 111.6(5)
O15 C117 H11A 109.3
C118 C117 H11A 109.3
O15 C117 H11B 109.3
C118 C117 H11B 109.3
H11A C117 H11B 108.0
C117 C118 H11C 109.5
C117 C118 H11D 109.5
H11C C118 H11D 109.5
C117 C118 H11E 109.5
H11C C118 H11E 109.5
H11D C118 H11E 109.5
C124 C119 C120 118.2(5)
C124 C119 P5 119.9(3)
C120 C119 P5 121.7(4)
C121 C120 C119 119.0(5)
C121 C120 H120 120.5
C119 C120 H120 120.5
C122 C121 C120 123.2(5)
C122 C121 H121 118.4
C120 C121 H121 118.4
C121 C122 C123 117.0(5)
C121 C122 H122 121.5
C123 C122 H122 121.5
C124 C123 C122 121.5(5)
C124 C123 H123 119.2
C122 C123 H123 119.2
C119 C124 C123 120.6(5)
C119 C124 H124 119.7
C123 C124 H124 119.7
C130 C125 C126 113.6(4)
C130 C125 P5 123.6(3)
C126 C125 P5 122.2(3)
C127 C126 C125 124.3(4)
C127 C126 H126 117.8
C125 C126 H126 117.8
C128 C127 C126 119.6(4)
C128 C127 H127 120.2
C126 C127 H127 120.2
C127 C128 C129 120.7(4)
C127 C128 H128 119.7
C129 C128 H128 119.6
C128 C129 C130 121.1(4)
C128 C129 H129 119.4
C130 C129 H129 119.4
C129 C130 C125 120.3(4)
C129 C130 H130 119.9
C125 C130 H130 119.9
C132 C131 H13C 109.5
C132 C131 H13D 109.5
H13C C131 H13D 109.5
C132 C131 H13E 109.5
H13C C131 H13E 109.5
H13D C131 H13E 109.5
C137 C132 C133 119.4(5)
C137 C132 C131 122.1(4)
C133 C132 C131 118.5(5)
C132 C133 C134 125.5(6)
C132 C133 H133 117.3
C134 C133 H133 117.3
C133 C134 C135 116.1(4)
C133 C134 H134 121.9
C135 C134 H134 121.9
O16 C135 C136 113.3(5)
O16 C135 C134 128.4(4)
C136 C135 C134 118.3(5)
C137 C136 C135 120.8(5)
C137 C136 C138 132.7(4)
C135 C136 C138 106.5(4)
C132 C137 C136 119.8(4)
C132 C137 H137 120.1
C136 C137 H137 120.1
C136 C138 N6 115.9(4)
C136 C138 C139 102.7(4)
N6 C138 C139 115.0(4)
C136 C138 H138 107.6
N6 C138 H138 107.6
C139 C138 H138 107.6
O16 C139 C140 109.1(4)
O16 C139 C138 106.2(4)
C140 C139 C138 114.0(4)
O16 C139 H139 109.1
C140 C139 H139 109.1
C138 C139 H139 109.1
C141 C140 C139 127.3(5)
C141 C140 H140 116.3
C139 C140 H140 116.3
C140 C141 C142 128.5(5)
C140 C141 H141 115.7
C142 C141 H141 115.8
O17 C142 O18 120.4(5)
O17 C142 C141 132.8(6)
O18 C142 C141 106.7(4)
C144 C143 O18 106.5(6)
C144 C143 H14D 110.4
O18 C143 H14D 110.4
C144 C143 H14E 110.4
O18 C143 H14E 110.4
H14D C143 H14E 108.6
C143 C144 H14F 109.5
C143 C144 H14G 109.5
H14F C144 H14G 109.5
C143 C144 H14H 109.5
H14F C144 H14H 109.5
H14G C144 H14H 109.5
C150 C145 C146 118.8(5)
C150 C145 P6 122.4(4)
C146 C145 P6 118.2(4)
C147 C146 C145 119.8(5)
C147 C146 H146 120.1
C145 C146 H146 120.1
C148 C147 C146 120.2(5)
C148 C147 H147 119.9
C146 C147 H147 119.9
C147 C148 C149 117.7(5)
C147 C148 H148 121.1
C149 C148 H148 121.1
C150 C149 C148 122.8(5)
C150 C149 H149 118.6
C148 C149 H149 118.6
C149 C150 C145 120.1(5)
C149 C150 H150 120.0
C145 C150 H150 120.0
C156 C151 C152 121.1(5)
C156 C151 P6 118.1(4)
C152 C151 P6 120.7(3)
C153 C152 C151 120.2(4)
C153 C152 H152 119.9
C151 C152 H152 119.9
C152 C153 C154 121.9(5)
C152 C153 H153 119.1
C154 C153 H153 119.1
C155 C154 C153 116.5(5)
C155 C154 H154 121.7
C153 C154 H154 121.7
C156 C155 C154 120.2(5)
C156 C155 H155 119.9
C154 C155 H155 119.9
C151 C156 C155 119.8(5)
C151 C156 H156 120.1
C155 C156 H156 120.1

loop_
_geom_bond_atom_site_label_1
_geom_bond_atom_site_label_2
_geom_bond_distance
P1 N1 1.667(4)
P1 C21 1.826(5)
P1 C15 1.849(5)
P1 S1 1.9459(16)
P2 N2 1.633(4)
P2 C41 1.768(5)
P2 C47 1.811(5)
P2 S2 1.9587(16)
P3 N3 1.664(4)
P3 C67 1.816(5)
P3 C73 1.814(5)
P3 S3 1.9535(17)
P4 N4 1.667(3)
P4 C93 1.808(5)
P4 C99 1.818(5)
P4 S4 1.950(2)
P5 N5 1.666(3)
P5 C125 1.774(5)
P5 C119 1.804(5)
P5 S5 1.942(2)
P6 N6 1.645(4)
P6 C145 1.809(6)
P6 C151 1.812(5)
P6 S6 1.963(2)
N1 C8 1.476(6)
N1 H1D 0.9001
N2 C34 1.473(6)
N2 H2A 0.9000
N3 C60 1.462(6)
N3 H3A 0.9000
N4 C86 1.478(5)
N4 H4A 0.9000
N5 C112 1.444(6)
N5 H5A 0.9001
N6 C138 1.477(6)
N6 H6A 0.8999
O1 C5 1.346(6)
O1 C9 1.452(6)
O2 C12 1.203(5)
O3 C12 1.358(6)
O3 C13 1.441(8)
O4 C31 1.391(6)
O4 C35 1.473(6)
O5 C38 1.163(5)
O6 C38 1.391(6)
O6 C39 1.503(9)
O7 C57 1.411(7)
O7 C61 1.460(6)
O8 C64 1.276(5)
O9 C64 1.274(7)
O9 C65 1.481(6)
O10 C83 1.411(6)
O10 C87 1.480(6)
O11 C90 1.215(6)
O12 C90 1.312(6)
O12 C91 1.469(7)
O13 C109 1.374(6)
O13 C113 1.482(6)
O14 C116 1.281(6)
O15 C116 1.267(6)
O15 C117 1.451(7)
O16 C135 1.347(7)
O16 C139 1.451(6)
O17 C142 1.165(6)
O18 C142 1.417(7)
O18 C143 1.552(8)
C1 C2 1.567(7)
C1 H1A 0.9800
C1 H1B 0.9800
C1 H1C 0.9800
C2 C7 1.372(7)
C2 C3 1.429(7)
C3 C4 1.378(8)
C3 H3 0.9500
C4 C5 1.307(7)
C4 H4 0.9500
C5 C6 1.393(6)
C6 C7 1.373(7)
C6 C8 1.506(7)
C7 H7 0.9500
C8 C9 1.566(6)
C8 H8 1.0000
C9 C10 1.501(7)
C9 H9 1.0000
C10 C11 1.316(6)
C10 H10 0.9500
C11 C12 1.455(7)
C11 H11 0.9500
C13 C14 1.407(9)
C13 H13A 0.9900
C13 H13B 0.9900
C14 H14A 0.9800
C14 H14B 0.9800
C14 H14C 0.9800
C15 C16 1.394(6)
C15 C20 1.420(7)
C16 C17 1.372(7)
C16 H16 0.9500
C17 C18 1.406(8)
C17 H17 0.9500
C18 C19 1.357(7)
C18 H18 0.9500
C19 C20 1.365(7)
C19 H19 0.9500
C20 H20 0.9500
C21 C22 1.412(5)
C21 C26 1.414(6)
C22 C23 1.338(7)
C22 H22 0.9500
C23 C24 1.361(6)
C23 H23 0.9500
C24 C25 1.351(6)
C24 H24 0.9500
C25 C26 1.393(7)
C25 H25 0.9500
C26 H26 0.9500
C27 C28 1.494(8)
C27 H27A 0.9800
C27 H27B 0.9800
C27 H27C 0.9800
C28 C29 1.388(8)
C28 C33 1.414(8)
C29 C30 1.388(8)
C29 H29 0.9500
C30 C31 1.436(8)
C30 H30 0.9500
C31 C32 1.382(7)
C32 C33 1.354(7)
C32 C34 1.497(8)
C33 H33 0.9500
C34 C35 1.556(7)
C34 H34 1.0000
C35 C36 1.435(8)
C35 H35 1.0000
C36 C37 1.360(6)
C36 H36 0.9500
C37 C38 1.498(8)
C37 H37 0.9500
C39 C40 1.453(10)
C39 H39A 0.9900
C39 H39B 0.9900
C40 H40A 0.9800
C40 H40B 0.9800
C40 H40C 0.9800
C41 C42 1.380(7)
C41 C46 1.386(7)
C42 C43 1.392(7)
C42 H42 0.9500
C43 C44 1.374(7)
C43 H43 0.9500
C44 C45 1.340(7)
C44 H44 0.9500
C45 C46 1.378(7)
C45 H45 0.9500
C46 H46 0.9500
C47 C52 1.339(6)
C47 C48 1.474(5)
C48 C49 1.384(7)
C48 H48 0.9500
C49 C50 1.378(6)
C49 H49 0.9500
C50 C51 1.363(6)
C50 H50 0.9500
C51 C52 1.416(7)
C51 H51 0.9500
C52 H52 0.9500
C53 C54 1.463(8)
C53 H53A 0.9800
C53 H53B 0.9800
C53 H53C 0.9800
C54 C55 1.378(7)
C54 C59 1.416(8)
C55 C56 1.379(8)
C55 H55 0.9500
C56 C57 1.384(8)
C56 H56 0.9500
C57 C58 1.369(7)
C58 C59 1.429(7)
C58 C60 1.515(7)
C59 H59 0.9500
C60 C61 1.549(7)
C60 H60 1.0000
C61 C62 1.488(7)
C61 H61 1.0000
C62 C63 1.324(6)
C62 H62 0.9500
C63 C64 1.437(8)
C63 H63 0.9500
C65 C66 1.501(8)
C65 H65A 0.9900
C65 H65B 0.9900
C66 H66A 0.9800
C66 H66B 0.9800
C66 H66C 0.9800
C67 C72 1.369(7)
C67 C68 1.395(7)
C68 C69 1.409(7)
C68 H68 0.9500
C69 C70 1.355(7)
C69 H69 0.9500
C70 C71 1.434(7)
C70 H70 0.9500
C71 C72 1.413(7)
C71 H71 0.9500
C72 H72 0.9500
C73 C74 1.321(6)
C73 C78 1.387(7)
C74 C75 1.425(7)
C74 H74 0.9500
C75 C76 1.416(7)
C75 H75 0.9500
C76 C77 1.391(7)
C76 H76 0.9500
C77 C78 1.399(8)
C77 H77 0.9500
C78 H78 0.9500
C79 C80 1.522(7)
C79 H79A 0.9800
C79 H79B 0.9800
C79 H79C 0.9800
C80 C81 1.407(6)
C80 C85 1.422(7)
C81 C82 1.386(7)
C81 H81 0.9500
C82 C83 1.347(7)
C82 H82 0.9500
C83 C84 1.359(6)
C84 C85 1.346(7)
C84 C86 1.526(7)
C85 H85 0.9500
C86 C87 1.535(6)
C86 H86 1.0000
C87 C88 1.485(7)
C87 H87 1.0000
C88 C89 1.291(6)
C88 H88 0.9500
C89 C90 1.450(7)
C89 H89 0.9500
C91 C92 1.473(8)
C91 H91A 0.9900
C91 H91B 0.9900
C92 H92A 0.9800
C92 H92B 0.9800
C92 H92C 0.9800
C93 C98 1.367(6)
C93 C94 1.377(7)
C94 C95 1.375(7)
C94 H94 0.9500
C95 C96 1.336(6)
C95 H95 0.9500
C96 C97 1.385(8)
C96 H96 0.9500
C97 C98 1.415(7)
C97 H97 0.9500
C98 H98 0.9500
C99 C104 1.357(7)
C99 C100 1.399(6)
C100 C101 1.368(7)
C100 H100 0.9500
C101 C102 1.391(7)
C101 H101 0.9500
C102 C103 1.316(6)
C102 H102 0.9500
C103 C104 1.431(7)
C103 H103 0.9500
C104 H104 0.9500
C105 C106 1.518(8)
C105 H10A 0.9800
C105 H10B 0.9800
C105 H10C 0.9800
C106 C107 1.424(7)
C106 C111 1.449(8)
C107 C108 1.398(8)
C107 H107 0.9500
C108 C109 1.341(8)
C108 H108 0.9500
C109 C110 1.393(6)
C110 C111 1.377(7)
C110 C112 1.493(7)
C111 H111 0.9500
C112 C113 1.625(6)
C112 H112 1.0000
C113 C114 1.480(7)
C113 H113 1.0000
C114 C115 1.322(7)
C114 H114 0.9500
C115 C116 1.534(8)
C115 H115 0.9500
C117 C118 1.454(9)
C117 H11A 0.9900
C117 H11B 0.9900
C118 H11C 0.9800
C118 H11D 0.9800
C118 H11E 0.9800
C119 C124 1.364(7)
C119 C120 1.444(6)
C120 C121 1.388(8)
C120 H120 0.9500
C121 C122 1.332(8)
C121 H121 0.9500
C122 C123 1.436(7)
C122 H122 0.9500
C123 C124 1.375(8)
C123 H123 0.9500
C124 H124 0.9500
C125 C130 1.432(6)
C125 C126 1.435(5)
C126 C127 1.359(7)
C126 H126 0.9500
C127 C128 1.330(6)
C127 H127 0.9500
C128 C129 1.383(6)
C128 H128 0.9500
C129 C130 1.392(7)
C129 H129 0.9500
C130 H130 0.9500
C131 C132 1.475(8)
C131 H13C 0.9800
C131 H13D 0.9800
C131 H13E 0.9800
C132 C137 1.342(8)
C132 C133 1.360(6)
C133 C134 1.369(8)
C133 H133 0.9500
C134 C135 1.440(8)
C134 H134 0.9500
C135 C136 1.410(6)
C136 C137 1.411(7)
C136 C138 1.473(8)
C137 H137 0.9500
C138 C139 1.511(6)
C138 H138 1.0000
C139 C140 1.471(8)
C139 H139 1.0000
C140 C141 1.334(7)
C140 H140 0.9500
C141 C142 1.467(8)
C141 H141 0.9500
C143 C144 1.430(9)
C143 H14D 0.9900
C143 H14E 0.9900
C144 H14F 0.9800
C144 H14G 0.9800
C144 H14H 0.9800
C145 C150 1.362(7)
C145 C146 1.462(7)
C146 C147 1.392(8)
C146 H146 0.9500
C147 C148 1.376(7)
C147 H147 0.9500
C148 C149 1.429(8)
C148 H148 0.9500
C149 C150 1.360(8)
C149 H149 0.9500
C150 H150 0.9500
C151 C156 1.364(6)
C151 C152 1.397(7)
C152 C153 1.359(7)
C152 H152 0.9500
C153 C154 1.433(7)
C153 H153 0.9500
C154 C155 1.431(8)
C154 H154 0.9500
C155 C156 1.416(8)
C155 H155 0.9500
C156 H156 0.9500

loop_
_geom_torsion_atom_site_label_1
_geom_torsion_atom_site_label_2
_geom_torsion_atom_site_label_3
_geom_torsion_atom_site_label_4
_geom_torsion
C21 P1 N1 C8 -81.9(4)
C15 P1 N1 C8 166.6(3)
S1 P1 N1 C8 42.4(4)
C41 P2 N2 C34 162.2(4)
C47 P2 N2 C34 -86.1(4)
S2 P2 N2 C34 37.6(4)
C67 P3 N3 C60 160.7(4)
C73 P3 N3 C60 -87.6(4)
S3 P3 N3 C60 37.8(4)
C93 P4 N4 C86 85.4(4)
C99 P4 N4 C86 -162.7(4)
S4 P4 N4 C86 -39.1(4)
C125 P5 N5 C112 164.3(4)
C119 P5 N5 C112 -85.2(4)
S5 P5 N5 C112 40.2(4)
C145 P6 N6 C138 -83.5(5)
C151 P6 N6 C138 163.8(4)
S6 P6 N6 C138 40.1(5)
C7 C2 C3 C4 2.0(7)
C1 C2 C3 C4 -177.3(4)
C2 C3 C4 C5 -4.6(7)
C3 C4 C5 O1 -175.1(4)
C3 C4 C5 C6 4.7(7)
C9 O1 C5 C4 -166.1(4)
C9 O1 C5 C6 14.0(5)
C4 C5 C6 C7 -2.1(7)
O1 C5 C6 C7 177.7(4)
C4 C5 C6 C8 179.5(4)
O1 C5 C6 C8 -0.6(5)
C5 C6 C7 C2 -0.8(6)
C8 C6 C7 C2 177.1(4)
C3 C2 C7 C6 0.8(6)
C1 C2 C7 C6 -180.0(4)
P1 N1 C8 C6 91.4(4)
P1 N1 C8 C9 -153.8(3)
C7 C6 C8 N1 -70.1(5)
C5 C6 C8 N1 108.1(4)
C7 C6 C8 C9 170.2(4)
C5 C6 C8 C9 -11.7(4)
C5 O1 C9 C10 -147.8(4)
C5 O1 C9 C8 -20.7(4)
N1 C8 C9 O1 -105.0(4)
C6 C8 C9 O1 19.1(4)
N1 C8 C9 C10 21.6(5)
C6 C8 C9 C10 145.7(3)
O1 C9 C10 C11 2.0(7)
C8 C9 C10 C11 -119.6(5)
C9 C10 C11 C12 -178.9(4)
C13 O3 C12 O2 0.5(8)
C13 O3 C12 C11 176.9(5)
C10 C11 C12 O2 -178.9(5)
C10 C11 C12 O3 5.0(7)
C12 O3 C13 C14 88.8(6)
N1 P1 C15 C16 -28.9(4)
C21 P1 C15 C16 -141.5(4)
S1 P1 C15 C16 93.9(4)
N1 P1 C15 C20 158.6(4)
C21 P1 C15 C20 46.0(4)
S1 P1 C15 C20 -78.6(4)
C20 C15 C16 C17 -2.7(6)
P1 C15 C16 C17 -175.0(3)
C15 C16 C17 C18 6.5(7)
C16 C17 C18 C19 -11.0(7)
C17 C18 C19 C20 11.0(7)
C18 C19 C20 C15 -7.3(7)
C16 C15 C20 C19 3.2(7)
P1 C15 C20 C19 175.4(4)
N1 P1 C21 C22 -48.3(4)
C15 P1 C21 C22 60.0(4)
S1 P1 C21 C22 -173.3(3)
N1 P1 C21 C26 127.4(4)
C15 P1 C21 C26 -124.3(4)
S1 P1 C21 C26 2.3(5)
C26 C21 C22 C23 -1.8(7)
P1 C21 C22 C23 174.0(4)
C21 C22 C23 C24 -1.9(8)
C22 C23 C24 C25 4.1(8)
C23 C24 C25 C26 -2.7(8)
C24 C25 C26 C21 -0.9(8)
C22 C21 C26 C25 3.1(7)
P1 C21 C26 C25 -172.7(4)
C33 C28 C29 C30 -5.0(7)
C27 C28 C29 C30 180.0(5)
C28 C29 C30 C31 3.8(7)
C35 O4 C31 C32 7.8(5)
C35 O4 C31 C30 -167.3(4)
C29 C30 C31 C32 0.9(7)
C29 C30 C31 O4 175.9(4)
O4 C31 C32 C33 -179.6(4)
C30 C31 C32 C33 -4.6(7)
O4 C31 C32 C34 6.7(6)
C30 C31 C32 C34 -178.2(4)
C31 C32 C33 C28 3.4(7)
C34 C32 C33 C28 174.5(5)
C29 C28 C33 C32 1.3(7)
C27 C28 C33 C32 176.6(4)
P2 N2 C34 C32 91.7(5)
P2 N2 C34 C35 -147.7(3)
C33 C32 C34 N2 -63.0(7)
C31 C32 C34 N2 109.0(4)
C33 C32 C34 C35 170.6(5)
C31 C32 C34 C35 -17.4(4)
C31 O4 C35 C36 -140.0(4)
C31 O4 C35 C34 -18.3(4)
N2 C34 C35 C36 16.0(6)
C32 C34 C35 C36 142.9(4)
N2 C34 C35 O4 -104.4(4)
C32 C34 C35 O4 22.5(4)
O4 C35 C36 C37 -2.7(7)
C34 C35 C36 C37 -120.5(6)
C35 C36 C37 C38 -174.8(5)
C39 O6 C38 O5 2.9(8)
C39 O6 C38 C37 175.8(5)
C36 C37 C38 O5 -176.9(5)
C36 C37 C38 O6 9.6(7)
C38 O6 C39 C40 83.0(6)
N2 P2 C41 C42 -27.2(5)
C47 P2 C41 C42 -140.0(4)
S2 P2 C41 C42 98.4(4)
N2 P2 C41 C46 149.7(4)
C47 P2 C41 C46 36.9(4)
S2 P2 C41 C46 -84.6(4)
C46 C41 C42 C43 9.4(7)
P2 C41 C42 C43 -173.4(4)
C41 C42 C43 C44 -6.1(7)
C42 C43 C44 C45 5.2(7)
C43 C44 C45 C46 -8.5(7)
C44 C45 C46 C41 12.5(7)
C42 C41 C46 C45 -12.3(7)
P2 C41 C46 C45 170.5(4)
N2 P2 C47 C52 127.0(4)
C41 P2 C47 C52 -123.0(4)
S2 P2 C47 C52 0.5(5)
N2 P2 C47 C48 -46.3(4)
C41 P2 C47 C48 63.7(4)
S2 P2 C47 C48 -172.8(3)
C52 C47 C48 C49 -3.3(7)
P2 C47 C48 C49 170.2(4)
C47 C48 C49 C50 1.1(7)
C48 C49 C50 C51 -2.2(8)
C49 C50 C51 C52 5.1(8)
C48 C47 C52 C51 6.4(8)
P2 C47 C52 C51 -166.7(4)
C50 C51 C52 C47 -7.3(8)
C59 C54 C55 C56 2.9(7)
C53 C54 C55 C56 178.3(5)
C54 C55 C56 C57 1.4(7)
C55 C56 C57 C58 -4.8(7)
C55 C56 C57 O7 -178.0(5)
C61 O7 C57 C58 14.5(5)
C61 O7 C57 C56 -171.5(5)
C56 C57 C58 C59 3.5(7)
O7 C57 C58 C59 178.0(4)
C56 C57 C58 C60 -179.0(4)
O7 C57 C58 C60 -4.5(5)
C55 C54 C59 C58 -4.3(6)
C53 C54 C59 C58 -179.4(4)
C57 C58 C59 C54 1.3(6)
C60 C58 C59 C54 -176.0(4)
P3 N3 C60 C58 100.6(4)
P3 N3 C60 C61 -152.6(3)
C57 C58 C60 N3 109.6(5)
C59 C58 C60 N3 -73.1(5)
C57 C58 C60 C61 -6.7(5)
C59 C58 C60 C61 170.6(4)
C57 O7 C61 C62 -147.5(4)
C57 O7 C61 C60 -19.4(5)
N3 C60 C61 O7 -102.0(4)
C58 C60 C61 O7 15.1(4)
N3 C60 C61 C62 20.8(5)
C58 C60 C61 C62 137.8(4)
O7 C61 C62 C63 5.1(7)
C60 C61 C62 C63 -118.5(6)
C61 C62 C63 C64 -176.7(5)
C65 O9 C64 O8 -15.8(9)
C65 O9 C64 C63 168.5(5)
C62 C63 C64 O9 -2.3(8)
C62 C63 C64 O8 -178.0(5)
C64 O9 C65 C66 91.6(7)
N3 P3 C67 C72 159.8(4)
C73 P3 C67 C72 48.0(4)
S3 P3 C67 C72 -78.5(4)
N3 P3 C67 C68 -28.9(4)
C73 P3 C67 C68 -140.8(4)
S3 P3 C67 C68 92.7(4)
C72 C67 C68 C69 -3.7(7)
P3 C67 C68 C69 -174.4(4)
C67 C68 C69 C70 0.6(7)
C68 C69 C70 C71 0.9(7)
C69 C70 C71 C72 0.5(7)
C68 C67 C72 C71 4.9(7)
P3 C67 C72 C71 176.3(3)
C70 C71 C72 C67 -3.4(7)
N3 P3 C73 C74 -46.9(5)
C67 P3 C73 C74 61.2(5)
S3 P3 C73 C74 -171.8(4)
N3 P3 C73 C78 125.0(4)
C67 P3 C73 C78 -126.8(4)
S3 P3 C73 C78 0.2(5)
C78 C73 C74 C75 -0.5(8)
P3 C73 C74 C75 171.3(4)
C73 C74 C75 C76 0.4(8)
C74 C75 C76 C77 1.6(8)
C75 C76 C77 C78 -3.5(9)
C74 C73 C78 C77 -1.4(9)
P3 C73 C78 C77 -173.1(4)
C76 C77 C78 C73 3.5(9)
C85 C80 C81 C82 4.4(8)
C79 C80 C81 C82 -178.4(5)
C80 C81 C82 C83 -7.0(8)
C81 C82 C83 C84 8.2(8)
C81 C82 C83 O10 179.9(4)
C87 O10 C83 C82 172.0(5)
C87 O10 C83 C84 -15.5(5)
C82 C83 C84 C85 -6.8(8)
O10 C83 C84 C85 -178.9(4)
C82 C83 C84 C86 177.0(5)
O10 C83 C84 C86 4.9(6)
C83 C84 C85 C80 3.8(8)
C86 C84 C85 C80 178.9(5)
C81 C80 C85 C84 -2.7(7)
C79 C80 C85 C84 179.9(5)
P4 N4 C86 C84 -96.0(4)
P4 N4 C86 C87 153.6(3)
C85 C84 C86 N4 75.5(7)
C83 C84 C86 N4 -109.1(4)
C85 C84 C86 C87 -167.9(5)
C83 C84 C86 C87 7.5(5)
C83 O10 C87 C88 147.4(4)
C83 O10 C87 C86 19.9(5)
N4 C86 C87 O10 101.2(4)
C84 C86 C87 O10 -16.8(5)
N4 C86 C87 C88 -22.6(6)
C84 C86 C87 C88 -140.5(4)
O10 C87 C88 C89 -5.6(6)
C86 C87 C88 C89 117.9(5)
C87 C88 C89 C90 172.8(4)
C91 O12 C90 O11 19.2(8)
C91 O12 C90 C89 -174.0(4)
C88 C89 C90 O11 175.4(4)
C88 C89 C90 O12 9.6(7)
C90 O12 C91 C92 -94.0(6)
N4 P4 C93 C98 -127.5(4)
C99 P4 C93 C98 123.4(4)
S4 P4 C93 C98 -1.7(4)
N4 P4 C93 C94 47.0(4)
C99 P4 C93 C94 -62.1(4)
S4 P4 C93 C94 172.9(3)
C98 C93 C94 C95 1.7(6)
P4 C93 C94 C95 -173.0(3)
C93 C94 C95 C96 -0.3(7)
C94 C95 C96 C97 -0.6(7)
C95 C96 C97 C98 -0.1(7)
C94 C93 C98 C97 -2.4(7)
P4 C93 C98 C97 172.2(4)
C96 C97 C98 C93 1.6(7)
N4 P4 C99 C104 28.1(5)
C93 P4 C99 C104 141.2(4)
S4 P4 C99 C104 -95.3(4)
N4 P4 C99 C100 -155.9(4)
C93 P4 C99 C100 -42.8(5)
S4 P4 C99 C100 80.6(4)
C104 C99 C100 C101 2.4(8)
P4 C99 C100 C101 -173.5(4)
C99 C100 C101 C102 -2.3(8)
C100 C101 C102 C103 -0.5(8)
C101 C102 C103 C104 3.1(8)
C100 C99 C104 C103 0.1(8)
P4 C99 C104 C103 176.0(4)
C102 C103 C104 C99 -2.9(8)
C111 C106 C107 C108 1.4(8)
C105 C106 C107 C108 178.1(5)
C106 C107 C108 C109 -0.4(8)
C107 C108 C109 O13 -179.9(5)
C107 C108 C109 C110 1.4(9)
C113 O13 C109 C108 -169.1(5)
C113 O13 C109 C110 9.7(6)
C108 C109 C110 C111 -3.4(8)
O13 C109 C110 C111 177.8(4)
C108 C109 C110 C112 -177.5(5)
O13 C109 C110 C112 3.7(6)
C109 C110 C111 C106 4.2(7)
C112 C110 C111 C106 177.1(5)
C107 C106 C111 C110 -3.3(8)
C105 C106 C111 C110 180.0(5)
P5 N5 C112 C110 94.5(5)
P5 N5 C112 C113 -151.3(3)
C111 C110 C112 N5 -67.3(7)
C109 C110 C112 N5 106.1(5)
C111 C110 C112 C113 172.9(5)
C109 C110 C112 C113 -13.7(5)
C109 O13 C113 C114 -143.2(4)
C109 O13 C113 C112 -17.6(5)
N5 C112 C113 O13 -106.2(4)
C110 C112 C113 O13 18.2(4)
N5 C112 C113 C114 17.0(6)
C110 C112 C113 C114 141.4(5)
O13 C113 C114 C115 -0.7(7)
C112 C113 C114 C115 -119.3(5)
C113 C114 C115 C116 -179.7(4)
C117 O15 C116 O14 14.8(7)
C117 O15 C116 C115 170.1(4)
C114 C115 C116 O15 17.8(6)
C114 C115 C116 O14 177.3(4)
C116 O15 C117 C118 83.4(6)
N5 P5 C119 C124 -47.7(4)
C125 P5 C119 C124 60.2(4)
S5 P5 C119 C124 -173.3(3)
N5 P5 C119 C120 126.4(4)
C125 P5 C119 C120 -125.6(4)
S5 P5 C119 C120 0.8(4)
C124 C119 C120 C121 5.7(6)
P5 C119 C120 C121 -168.5(4)
C119 C120 C121 C122 -5.7(7)
C120 C121 C122 C123 5.1(7)
C121 C122 C123 C124 -4.8(7)
C120 C119 C124 C123 -5.6(6)
P5 C119 C124 C123 168.8(3)
C122 C123 C124 C119 5.3(7)
N5 P5 C125 C130 -29.9(5)
C119 P5 C125 C130 -141.9(4)
S5 P5 C125 C130 92.9(4)
N5 P5 C125 C126 159.5(4)
C119 P5 C125 C126 47.5(4)
S5 P5 C125 C126 -77.6(4)
C130 C125 C126 C127 5.1(7)
P5 C125 C126 C127 176.5(4)
C125 C126 C127 C128 -7.7(8)
C126 C127 C128 C129 6.5(8)
C127 C128 C129 C130 -3.4(8)
C128 C129 C130 C125 1.0(8)
C126 C125 C130 C129 -1.8(7)
P5 C125 C130 C129 -173.1(4)
C137 C132 C133 C134 2.8(9)
C131 C132 C133 C134 -177.9(5)
C132 C133 C134 C135 -4.2(8)
C139 O16 C135 C136 13.5(6)
C139 O16 C135 C134 -164.0(5)
C133 C134 C135 O16 -178.2(5)
C133 C134 C135 C136 4.4(8)
O16 C135 C136 C137 178.7(5)
C134 C135 C136 C137 -3.5(8)
O16 C135 C136 C138 0.9(6)
C134 C135 C136 C138 178.7(5)
C133 C132 C137 C136 -1.5(8)
C131 C132 C137 C136 179.2(5)
C135 C136 C137 C132 2.1(8)
C138 C136 C137 C132 179.2(6)
C137 C136 C138 N6 -65.2(8)
C135 C136 C138 N6 112.2(5)
C137 C136 C138 C139 168.5(6)
C135 C136 C138 C139 -14.1(5)
P6 N6 C138 C136 91.5(5)
P6 N6 C138 C139 -148.7(4)
C135 O16 C139 C140 -145.3(4)
C135 O16 C139 C138 -22.0(5)
C136 C138 C139 O16 21.9(5)
N6 C138 C139 O16 -104.9(5)
C136 C138 C139 C140 142.1(5)
N6 C138 C139 C140 15.2(7)
O16 C139 C140 C141 -0.4(7)
C138 C139 C140 C141 -118.9(5)
C139 C140 C141 C142 -178.1(5)
C143 O18 C142 O17 -1.8(7)
C143 O18 C142 C141 174.4(4)
C140 C141 C142 O17 -176.5(5)
C140 C141 C142 O18 8.0(7)
C142 O18 C143 C144 80.3(6)
N6 P6 C145 C150 124.8(4)
C151 P6 C145 C150 -125.1(4)
S6 P6 C145 C150 -0.2(5)
N6 P6 C145 C146 -45.8(4)
C151 P6 C145 C146 64.4(4)
S6 P6 C145 C146 -170.8(3)
C150 C145 C146 C147 2.5(7)
P6 C145 C146 C147 173.4(4)
C145 C146 C147 C148 -7.5(7)
C146 C147 C148 C149 9.4(7)
C147 C148 C149 C150 -6.9(7)
C148 C149 C150 C145 2.0(7)
C146 C145 C150 C149 0.2(7)
P6 C145 C150 C149 -170.3(4)
N6 P6 C151 C156 154.2(4)
C145 P6 C151 C156 40.6(5)
S6 P6 C151 C156 -82.4(5)
N6 P6 C151 C152 -27.7(5)
C145 P6 C151 C152 -141.2(4)
S6 P6 C151 C152 95.7(4)
C156 C151 C152 C153 2.1(8)
P6 C151 C152 C153 -176.0(4)
C151 C152 C153 C154 -0.4(9)
C152 C153 C154 C155 1.7(9)
C153 C154 C155 C156 -4.6(9)
C152 C151 C156 C155 -5.1(9)
P6 C151 C156 C155 173.1(4)
C154 C155 C156 C151 6.4(9)
